data_7701311
loop_
_publ_author_name
'Zhang, Chao'
'Morgan, Harry W. T.'
'Wang, Zi-Chuan'
'Liu, Chao'
'Sun, Zhong-Ming'
'McGrady, John E.'

_publ_section_title
;
 Structural isomerism in the
 [(Ni@Sn<sub>9</sub>)In(Ni@Sn<sub>9</sub>)]<sup>5-</sup> Zintl ion.
;
_journal_issue 42
_journal_name_full 'Dalton transactions (Cambridge, England : 2003)'
_journal_page_first 15888
_journal_page_last 15895
_journal_paper_doi 10.1039/c9dt03008e
_journal_volume 48
_journal_year 2019
_chemical_formula_sum 'C185 H372 In2 K10 N22 Ni4 O62 Sn36'
_chemical_formula_weight 9025.34
_space_group_crystal_system triclinic
_space_group_IT_number 2
_space_group_name_Hall '-P 1'
_space_group_name_H-M_alt 'P -1'
_symmetry_space_group_name_Hall '-P 1'
_symmetry_space_group_name_H-M 'P -1'
_atom_sites_solution_hydrogens geom
_audit_creation_method SHELXL-2014/7
_audit_update_record
;
2019-07-19 deposited with the CCDC.    2019-09-27 downloaded from the CCDC.
;
_cell_angle_alpha 67.719(2)
_cell_angle_beta 74.380(2)
_cell_angle_gamma 75.977(2)
_cell_formula_units_Z 1
_cell_length_a 14.3638(17)
_cell_length_b 23.353(3)
_cell_length_c 25.857(3)
_cell_measurement_reflns_used 6272
_cell_measurement_temperature 273(2)
_cell_measurement_theta_max 24.061
_cell_measurement_theta_min 2.3395
_cell_volume 7633.1(16)
_computing_cell_refinement 'Bruker SMART'
_computing_data_collection 'Bruker SMART'
_computing_data_reduction 'Bruker SAINT'
_computing_molecular_graphics 'Bruker SHELXTL'
_computing_publication_material 'Bruker SHELXTL'
_computing_structure_refinement 'SHELXL-2014/7 (Sheldrick, 2014)'
_computing_structure_solution 'Bruker SHELXTL'
_diffrn_ambient_temperature 273(2)
_diffrn_measured_fraction_theta_full 0.992
_diffrn_measured_fraction_theta_max 0.992
_diffrn_measurement_device_type 'CCD area detector'
_diffrn_measurement_method 'phi and omega scans'
_diffrn_radiation_type MoK\a
_diffrn_radiation_wavelength 0.71073
_diffrn_reflns_av_R_equivalents 0.0652
_diffrn_reflns_av_unetI/netI 0.1362
_diffrn_reflns_Laue_measured_fraction_full 0.992
_diffrn_reflns_Laue_measured_fraction_max 0.992
_diffrn_reflns_limit_h_max 17
_diffrn_reflns_limit_h_min -16
_diffrn_reflns_limit_k_max 27
_diffrn_reflns_limit_k_min -27
_diffrn_reflns_limit_l_max 23
_diffrn_reflns_limit_l_min -30
_diffrn_reflns_number 43445
_diffrn_reflns_point_group_measured_fraction_full 0.992
_diffrn_reflns_point_group_measured_fraction_max 0.992
_diffrn_reflns_theta_full 24.999
_diffrn_reflns_theta_max 24.999
_diffrn_reflns_theta_min 1.491
_exptl_absorpt_coefficient_mu 3.469
_exptl_absorpt_correction_type multi-scan
_exptl_crystal_colour black
_exptl_crystal_density_diffrn 1.963
_exptl_crystal_description block
_exptl_crystal_F_000 4332
_exptl_crystal_size_max 0.28
_exptl_crystal_size_mid 0.26
_exptl_crystal_size_min 0.24
_exptl_transmission_factor_max 0.435
_exptl_transmission_factor_min 0.394
_refine_diff_density_max 2.649
_refine_diff_density_min -1.796
_refine_diff_density_rms 0.256
_refine_ls_extinction_method none
_refine_ls_goodness_of_fit_ref 0.930
_refine_ls_hydrogen_treatment constr
_refine_ls_matrix_type full
_refine_ls_number_parameters 1452
_refine_ls_number_reflns 26650
_refine_ls_number_restraints 5033
_refine_ls_restrained_S_all 0.876
_refine_ls_R_factor_all 0.1436
_refine_ls_R_factor_gt 0.0735
_refine_ls_shift/su_max 0.001
_refine_ls_shift/su_mean 0.000
_refine_ls_structure_factor_coef Fsqd
_refine_ls_weighting_details 'w=1/[\s^2^(Fo^2^)+(0.1207P)^2^] where P=(Fo^2^+2Fc^2^)/3'
_refine_ls_weighting_scheme calc
_refine_ls_wR_factor_gt 0.1953
_refine_ls_wR_factor_ref 0.2236
_reflns_Friedel_coverage 0.000
_reflns_number_gt 14463
_reflns_number_total 26650
_reflns_threshold_expression 'I > 2\s(I)'
_cod_data_source_file c9dt03008e2.cif
_cod_data_source_block 1_sq_s
_cod_depositor_comments 'Adding full bibliography for 7701311--7701312.cif.'
_cod_original_cell_volume 7633.0(16)
_cod_database_code 7701311
_shelx_shelxl_version_number 2014/7
_shelx_space_group_comment
;
The symmetry employed for this shelxl refinement is uniquely defined
by the following loop, which should always be used as a source of
symmetry information in preference to the above space-group names.
They are only intended as comments.
;
_exptl_absorpt_special_details sadabs

loop_
_space_group_symop_operation_xyz
'x, y, z'
'-x, -y, -z'

loop_
_atom_site_label
_atom_site_type_symbol
_atom_site_fract_x
_atom_site_fract_y
_atom_site_fract_z
_atom_site_U_iso_or_equiv
_atom_site_adp_type
_atom_site_occupancy
_atom_site_site_symmetry_order
_atom_site_calc_flag
_atom_site_refinement_flags_posn
_atom_site_refinement_flags_adp
_atom_site_refinement_flags_occupancy
Sn1 Sn 0.84189(7) 0.34463(5) 0.33257(5) 0.0351(3) Uani 1 1 d . U .
Sn2 Sn 0.80570(7) 0.55743(5) 0.27244(5) 0.0367(3) Uani 1 1 d . U .
Sn3 Sn 0.74083(8) 0.57694(5) 0.15387(5) 0.0392(3) Uani 1 1 d . U .
In1 In 0.71869(7) 0.45850(5) 0.25800(5) 0.0337(3) Uani 1 1 d . U .
Sn5 Sn 0.69971(8) 0.27348(5) 0.42402(5) 0.0404(3) Uani 1 1 d . U .
Sn6 Sn 0.61200(7) 0.34930(5) 0.32440(5) 0.0378(3) Uani 1 1 d . U .
Sn7 Sn 0.57359(7) 0.57818(5) 0.26893(5) 0.0393(3) Uani 1 1 d . U .
Sn8 Sn 0.66618(7) 0.17598(5) 0.38404(5) 0.0385(3) Uani 1 1 d . U .
Sn9 Sn 0.78575(7) 0.72615(5) 0.22598(5) 0.0415(3) Uani 1 1 d . U .
Sn10 Sn 0.78384(8) 0.34318(5) 0.21604(5) 0.0425(3) Uani 1 1 d . U .
Sn11 Sn 0.72467(8) 0.74225(5) 0.11722(5) 0.0442(3) Uani 1 1 d . U .
Sn12 Sn 0.87208(7) 0.18530(5) 0.38536(5) 0.0394(3) Uani 1 1 d . U .
Sn13 Sn 0.89085(7) 0.63912(5) 0.15993(5) 0.0411(3) Uani 1 1 d . U .
Sn14 Sn 0.65327(8) 0.64247(6) 0.32220(5) 0.0445(3) Uani 1 1 d . U .
Sn15 Sn 0.82453(8) 0.17254(5) 0.28234(5) 0.0449(3) Uani 1 1 d . U .
Sn16 Sn 0.63324(9) 0.26041(5) 0.26559(6) 0.0519(3) Uani 1 1 d . U .
Sn17 Sn 0.95333(8) 0.26425(6) 0.26557(6) 0.0518(3) Uani 1 1 d . U .
Sn18 Sn 0.55928(8) 0.66803(6) 0.15332(6) 0.0548(4) Uani 1 1 d . U .
Sn19 Sn 0.57099(8) 0.74385(6) 0.22308(6) 0.0520(3) Uani 1 1 d . U .
Ni20 Ni 0.76290(14) 0.26741(9) 0.31787(9) 0.0405(5) Uani 1 1 d . U .
Ni21 Ni 0.70060(14) 0.64857(10) 0.21207(9) 0.0408(5) Uani 1 1 d . U .
K1 K 0.8195(2) 0.41048(15) 0.59240(14) 0.0329(6) Uani 1 1 d . U .
K2 K 0.2710(2) 0.48912(16) 0.09625(15) 0.0345(7) Uani 1 1 d . U .
K3 K 0.8140(2) 0.82444(15) 0.45097(15) 0.0353(7) Uani 1 1 d . U .
K4 K 0.1940(3) 0.87879(19) 0.98605(18) 0.0547(8) Uani 1 1 d . U .
K5 K 0.3617(3) 0.00772(17) 0.31980(17) 0.0476(8) Uani 1 1 d . U .
O1 O 0.7169(7) 0.8918(5) 0.5241(5) 0.0428(19) Uani 1 1 d . U .
O2 O 0.6602(7) 0.7651(5) 0.4572(5) 0.0390(18) Uani 1 1 d . U .
O3 O 0.9150(7) 0.4131(5) 0.4832(4) 0.0356(17) Uani 1 1 d . U .
O4 O 1.0227(6) 0.4053(5) 0.5623(4) 0.0355(17) Uani 1 1 d . U .
O5 O 0.7924(7) 0.3114(5) 0.6890(5) 0.0418(17) Uani 1 1 d . U .
O6 O 0.9103(7) 0.7327(5) 0.5351(5) 0.0399(18) Uani 1 1 d . U .
O7 O 0.2516(7) 0.6213(5) 0.0627(5) 0.0438(18) Uani 1 1 d . U .
O8 O 0.7778(7) 0.8143(5) 0.3519(5) 0.0415(18) Uani 1 1 d . U .
O9 O 0.0731(7) 0.4864(5) 0.1209(5) 0.0429(19) Uani 1 1 d . U .
O10 O 0.1854(7) 0.4009(5) 0.1948(5) 0.052(2) Uani 1 1 d . U .
O11 O 0.8091(7) 0.9537(5) 0.4141(5) 0.0407(18) Uani 1 1 d . U .
O12 O 0.3190(7) 0.4730(5) -0.0125(5) 0.0465(19) Uani 1 1 d . U .
O13 O 0.3299(7) 0.5405(5) 0.1600(5) 0.0463(19) Uani 1 1 d . U .
O14 O 0.5177(8) 0.0545(5) 0.3285(5) 0.054(2) Uani 1 1 d . U .
O15 O 0.1945(8) 0.0053(5) 0.4064(5) 0.057(2) Uani 1 1 d . U .
O16 O 0.6847(7) 0.5204(5) 0.5696(5) 0.0413(18) Uani 1 1 d . U .
O17 O 0.7111(7) 0.3124(5) 0.6063(5) 0.0419(18) Uani 1 1 d . U .
O18 O 0.0469(9) 0.8441(6) 1.0851(6) 0.065(2) Uani 1 1 d . U .
O19 O 0.4973(8) -0.0673(5) 0.3908(5) 0.056(2) Uani 1 1 d . U .
O20 O 0.3485(9) 0.8101(6) 0.9321(6) 0.065(2) Uani 1 1 d . U .
O21 O 0.2239(8) 0.1135(6) 0.3134(6) 0.060(2) Uani 1 1 d . U .
O22 O 1.0199(7) 0.8033(5) 0.4296(5) 0.0434(19) Uani 1 1 d . U .
O23 O 0.3497(9) 0.8112(6) 1.0406(6) 0.068(2) Uani 1 1 d . U .
O24 O 0.2046(9) 0.9977(6) 0.9820(6) 0.071(2) Uani 1 1 d . U .
O25 O 0.4500(8) 0.4166(5) 0.0616(5) 0.055(2) Uani 1 1 d . U .
O26 O 0.1588(9) 0.9839(6) 0.8889(6) 0.070(2) Uani 1 1 d . U .
O27 O 0.3639(10) -0.0854(6) 0.2813(6) 0.074(2) Uani 1 1 d . U .
O28 O 0.4682(10) 0.0083(6) 0.2089(6) 0.074(2) Uani 1 1 d . U .
O29 O 0.0533(9) 0.8092(6) 0.9916(6) 0.064(2) Uani 1 1 d . U .
O30 O 0.3593(11) 0.2311(8) 0.0810(8) 0.109(4) Uani 1 1 d . U .
N1 N 0.3893(9) 0.4070(6) 0.1813(6) 0.047(2) Uani 1 1 d . U .
N2 N 0.1518(9) 0.5687(6) 0.0076(6) 0.0417(19) Uani 1 1 d . U .
N3 N 0.1714(11) 0.8596(7) 0.8813(7) 0.065(2) Uani 1 1 d . U .
N4 N 0.2056(11) 0.8953(8) 1.0941(7) 0.065(2) Uani 1 1 d . U .
N5 N 0.3182(10) -0.1123(7) 0.4019(7) 0.0624(19) Uani 1 1 d . U .
N6 N 0.4128(11) 0.1273(7) 0.2341(7) 0.062(2) Uani 1 1 d . U .
N7 N 0.6931(8) 0.7606(6) 0.5656(6) 0.0403(19) Uani 1 1 d . U .
N8 N 0.9308(8) 0.8872(6) 0.3342(6) 0.0411(19) Uani 1 1 d . U .
N9 N 0.2276(13) 0.2993(9) 0.0599(8) 0.084(4) Uani 1 1 d . U .
N10 N 0.9324(8) 0.3775(6) 0.6849(5) 0.0367(18) Uani 1 1 d . U .
N11 N 0.7004(8) 0.4362(6) 0.5067(6) 0.0364(18) Uani 1 1 d . U .
C1 C 0.3342(11) 0.6059(8) 0.1350(7) 0.046(2) Uani 1 1 d . U .
H1A H 0.3943 0.6124 0.1068 0.055 Uiso 1 1 calc R U .
H1B H 0.3353 0.6221 0.1643 0.055 Uiso 1 1 calc R U .
C2 C 0.7051(11) 0.9582(7) 0.5015(7) 0.043(2) Uani 1 1 d . U .
H2A H 0.6928 0.9755 0.5318 0.051 Uiso 1 1 calc R U .
H2B H 0.6503 0.9746 0.4820 0.051 Uiso 1 1 calc R U .
C3 C 0.7302(11) 0.5436(7) 0.6391(7) 0.041(2) Uani 1 1 d . U .
H3A H 0.7772 0.5670 0.6086 0.050 Uiso 1 1 calc R U .
H3B H 0.7064 0.5645 0.6672 0.050 Uiso 1 1 calc R U .
C4 C 0.0495(10) 0.5655(7) 0.0343(7) 0.043(2) Uani 1 1 d . U .
H4A H 0.0128 0.5784 0.0043 0.051 Uiso 1 1 calc R U .
H4B H 0.0272 0.5963 0.0536 0.051 Uiso 1 1 calc R U .
C5 C 1.0065(11) 0.7422(8) 0.5287(7) 0.045(2) Uani 1 1 d . U .
H5A H 1.0388 0.7071 0.5562 0.054 Uiso 1 1 calc R U .
H5B H 1.0040 0.7798 0.5370 0.054 Uiso 1 1 calc R U .
C6 C 0.0858(11) 0.4215(8) 0.2141(7) 0.047(2) Uani 1 1 d . U .
H6A H 0.0796 0.4572 0.2260 0.057 Uiso 1 1 calc R U .
H6B H 0.0583 0.3882 0.2466 0.057 Uiso 1 1 calc R U .
C7 C 0.1071(13) 0.8153(9) 0.8942(9) 0.065(2) Uani 1 1 d . U .
H7A H 0.1435 0.7732 0.9060 0.078 Uiso 1 1 calc R U .
H7B H 0.0852 0.8214 0.8599 0.078 Uiso 1 1 calc R U .
C8 C 1.0352(11) 0.8693(7) 0.3346(8) 0.047(2) Uani 1 1 d . U .
H8A H 1.0705 0.8715 0.2963 0.056 Uiso 1 1 calc R U .
H8B H 1.0562 0.8993 0.3448 0.056 Uiso 1 1 calc R U .
C9 C 0.5514(13) -0.0361(8) 0.4035(8) 0.058(2) Uani 1 1 d . U .
H9A H 0.6031 -0.0658 0.4215 0.070 Uiso 1 1 calc R U .
H9B H 0.5101 -0.0165 0.4306 0.070 Uiso 1 1 calc R U .
C10 C 0.1585(12) -0.0527(8) 0.4331(9) 0.060(2) Uani 1 1 d . U .
H10A H 0.1288 -0.0600 0.4070 0.072 Uiso 1 1 calc R U .
H10B H 0.1087 -0.0513 0.4666 0.072 Uiso 1 1 calc R U .
C11 C 0.2364(11) 0.3654(8) 0.2378(8) 0.051(2) Uani 1 1 d . U .
H11A H 0.2122 0.3258 0.2577 0.061 Uiso 1 1 calc R U .
H11B H 0.2241 0.3871 0.2650 0.061 Uiso 1 1 calc R U .
C12 C 0.9115(11) 0.8652(8) 0.2920(7) 0.045(2) Uani 1 1 d . U .
H12A H 0.9492 0.8238 0.2957 0.055 Uiso 1 1 calc R U .
H12B H 0.9347 0.8930 0.2541 0.055 Uiso 1 1 calc R U .
C13 C 0.8468(11) 0.4810(7) 0.6922(7) 0.042(2) Uani 1 1 d . U .
H13A H 0.8196 0.5034 0.7191 0.051 Uiso 1 1 calc R U .
H13B H 0.9008 0.5007 0.6649 0.051 Uiso 1 1 calc R U .
C14 C 0.6494(11) 0.3189(8) 0.6548(7) 0.043(2) Uani 1 1 d . U .
H14A H 0.5922 0.2996 0.6624 0.052 Uiso 1 1 calc R U .
H14B H 0.6278 0.3629 0.6500 0.052 Uiso 1 1 calc R U .
C15 C 0.0212(13) 0.8207(9) 0.9392(8) 0.065(2) Uani 1 1 d . U .
H15A H -0.0167 0.8623 0.9276 0.078 Uiso 1 1 calc R U .
H15B H -0.0200 0.7904 0.9455 0.078 Uiso 1 1 calc R U .
C16 C 0.2513(11) 0.6402(8) 0.1081(7) 0.047(2) Uani 1 1 d . U .
H16A H 0.1910 0.6329 0.1360 0.056 Uiso 1 1 calc R U .
H16B H 0.2540 0.6847 0.0942 0.056 Uiso 1 1 calc R U .
C17 C 0.4045(12) -0.1508(8) 0.4269(7) 0.065(2) Uani 1 1 d D U .
H17A H 0.3823 -0.1835 0.4618 0.078 Uiso 1 1 calc R U .
H17B H 0.4473 -0.1709 0.4005 0.078 Uiso 1 1 calc DR U .
C18 C 0.1575(12) 0.1125(8) 0.3691(8) 0.059(3) Uani 1 1 d . U .
H18A H 0.1938 0.1132 0.3954 0.071 Uiso 1 1 calc R U .
H18B H 0.1060 0.1486 0.3637 0.071 Uiso 1 1 calc R U .
C19 C 0.5532(13) 0.1055(8) 0.2817(9) 0.061(2) Uani 1 1 d . U .
H19A H 0.5979 0.0899 0.2528 0.073 Uiso 1 1 calc R U .
H19B H 0.5892 0.1262 0.2945 0.073 Uiso 1 1 calc R U .
C20 C 0.1794(14) 0.9746(9) 0.8352(9) 0.068(3) Uani 1 1 d . U .
H20A H 0.2496 0.9664 0.8219 0.082 Uiso 1 1 calc R U .
H20B H 0.1526 1.0118 0.8071 0.082 Uiso 1 1 calc R U .
C21 C 0.4320(13) 0.7938(9) 1.0031(9) 0.067(3) Uani 1 1 d . U .
H21A H 0.4797 0.7646 1.0249 0.081 Uiso 1 1 calc R U .
H21B H 0.4614 0.8307 0.9784 0.081 Uiso 1 1 calc R U .
O31 O 0.7756(7) 0.4830(5) 0.6641(5) 0.0424(18) Uani 1 1 d . U .
C23 C 0.2493(13) 0.1755(8) 0.2753(8) 0.059(2) Uani 1 1 d . U .
H23A H 0.2771 0.1931 0.2951 0.071 Uiso 1 1 calc R U .
H23B H 0.1909 0.2037 0.2641 0.071 Uiso 1 1 calc R U .
C24 C 0.3251(13) 0.7891(9) 0.8931(9) 0.062(2) Uani 1 1 d . U .
H24A H 0.2880 0.7548 0.9141 0.075 Uiso 1 1 calc R U .
H24B H 0.3851 0.7733 0.8712 0.075 Uiso 1 1 calc R U .
C25 C -0.0250(13) 0.8027(9) 1.0376(8) 0.064(3) Uani 1 1 d . U .
H25A H -0.0540 0.7666 1.0438 0.077 Uiso 1 1 calc R U .
H25B H -0.0747 0.8397 1.0301 0.077 Uiso 1 1 calc R U .
C26 C 0.1348(14) 0.9210(9) 0.8429(9) 0.066(2) Uani 1 1 d . U .
H26A H 0.1429 0.9175 0.8057 0.079 Uiso 1 1 calc R U .
H26B H 0.0651 0.9305 0.8569 0.079 Uiso 1 1 calc R U .
C27 C 0.2079(15) 1.0357(10) 0.8840(9) 0.072(3) Uani 1 1 d . U .
H27A H 0.2783 1.0227 0.8786 0.087 Uiso 1 1 calc R U .
H27B H 0.1934 1.0723 0.8516 0.087 Uiso 1 1 calc R U .
C28 C 0.4083(14) 0.7644(9) 0.9675(9) 0.067(3) Uani 1 1 d . U .
H28A H 0.4677 0.7492 0.9448 0.080 Uiso 1 1 calc R U .
H28B H 0.3743 0.7292 0.9915 0.080 Uiso 1 1 calc R U .
C29 C 0.2387(12) -0.1042(9) 0.4497(8) 0.062(2) Uani 1 1 d . U .
H29A H 0.2118 -0.1429 0.4693 0.074 Uiso 1 1 calc R U .
H29B H 0.2663 -0.0968 0.4765 0.074 Uiso 1 1 calc R U .
C30 C 0.4519(12) 0.3974(8) 0.0141(7) 0.051(2) Uani 1 1 d . U .
H30A H 0.5179 0.3785 0.0013 0.061 Uiso 1 1 calc R U .
H30B H 0.4092 0.3664 0.0263 0.061 Uiso 1 1 calc R U .
C31 C 0.4113(11) 0.5076(8) 0.1854(8) 0.050(2) Uani 1 1 d . U .
H31A H 0.4184 0.5264 0.2114 0.060 Uiso 1 1 calc R U .
H31B H 0.4707 0.5088 0.1564 0.060 Uiso 1 1 calc R U .
C32 C 0.3941(12) 0.4415(8) 0.2169(8) 0.051(2) Uani 1 1 d . U .
H32A H 0.4461 0.4192 0.2379 0.061 Uiso 1 1 calc R U .
H32B H 0.3331 0.4418 0.2445 0.061 Uiso 1 1 calc R U .
C33 C 1.0775(10) 0.3707(7) 0.6079(7) 0.039(2) Uani 1 1 d . U .
H33A H 1.1449 0.3779 0.5943 0.046 Uiso 1 1 calc R U .
H33B H 1.0772 0.3262 0.6185 0.046 Uiso 1 1 calc R U .
C34 C 0.6245(10) 0.3959(7) 0.5298(7) 0.041(2) Uani 1 1 d . U .
H34A H 0.5970 0.3985 0.4984 0.049 Uiso 1 1 calc R U .
H34B H 0.5725 0.4129 0.5554 0.049 Uiso 1 1 calc R U .
C35 C 0.3449(11) 0.3528(8) 0.2165(8) 0.053(2) Uani 1 1 d . U .
H35A H 0.3763 0.3313 0.2491 0.063 Uiso 1 1 calc R U .
H35B H 0.3574 0.3246 0.1950 0.063 Uiso 1 1 calc R U .
C36 C 0.8824(11) 0.4137(7) 0.7230(7) 0.041(2) Uani 1 1 d . U .
H36A H 0.9270 0.4120 0.7460 0.049 Uiso 1 1 calc R U .
H36B H 0.8270 0.3943 0.7486 0.049 Uiso 1 1 calc R U .
C37 C 1.0341(10) 0.3906(7) 0.6586(7) 0.038(2) Uani 1 1 d . U .
H37A H 1.0341 0.4352 0.6475 0.046 Uiso 1 1 calc R U .
H37B H 1.0750 0.3691 0.6869 0.046 Uiso 1 1 calc R U .
C38 C 0.6568(11) 0.3254(7) 0.5625(7) 0.041(2) Uani 1 1 d . U .
H38A H 0.5987 0.3056 0.5798 0.049 Uiso 1 1 calc R U .
H38B H 0.6966 0.3060 0.5350 0.049 Uiso 1 1 calc R U .
C39 C 0.2807(13) 0.8527(9) 1.1194(9) 0.068(2) Uani 1 1 d . U .
H39A H 0.2568 0.8137 1.1432 0.082 Uiso 1 1 calc R U .
H39B H 0.2996 0.8691 1.1437 0.082 Uiso 1 1 calc R U .
C40 C 0.0113(14) 0.7946(9) 1.0876(9) 0.067(3) Uani 1 1 d . U .
H40A H -0.0416 0.7856 1.1206 0.081 Uiso 1 1 calc R U .
H40B H 0.0626 0.7584 1.0934 0.081 Uiso 1 1 calc R U .
C41 C 1.0114(10) 0.4270(7) 0.4680(7) 0.038(2) Uani 1 1 d . U .
H41A H 1.0083 0.4713 0.4604 0.046 Uiso 1 1 calc R U .
H41B H 1.0445 0.4181 0.4333 0.046 Uiso 1 1 calc R U .
C42 C 0.2693(13) 0.8378(9) 0.8548(9) 0.064(2) Uani 1 1 d . U .
H42A H 0.2643 0.8228 0.8257 0.077 Uiso 1 1 calc R U .
H42B H 0.3047 0.8731 0.8361 0.077 Uiso 1 1 calc R U .
C43 C 0.3541(14) -0.1431(9) 0.3082(7) 0.070(3) Uani 1 1 d . U .
H43A H 0.4169 -0.1695 0.3129 0.084 Uiso 1 1 calc DR U .
H43B H 0.3213 -0.1583 0.2888 0.084 Uiso 1 1 calc R U .
C44 C 0.3731(14) 0.8393(10) 1.0741(9) 0.069(3) Uani 1 1 d . U .
H44A H 0.3967 0.8783 1.0497 0.083 Uiso 1 1 calc R U .
H44B H 0.4248 0.8117 1.0934 0.083 Uiso 1 1 calc R U .
C45 C 0.0670(14) 0.8345(9) 1.1388(9) 0.069(3) Uani 1 1 d . U .
H45A H 0.1116 0.7957 1.1506 0.082 Uiso 1 1 calc R U .
H45B H 0.0069 0.8320 1.1673 0.082 Uiso 1 1 calc R U .
C46 C 0.8614(10) 0.4451(7) 0.4402(7) 0.038(2) Uani 1 1 d . U .
H46A H 0.8972 0.4373 0.4053 0.046 Uiso 1 1 calc R U .
H46B H 0.8523 0.4898 0.4330 0.046 Uiso 1 1 calc R U .
C47 C 0.4715(14) 0.1156(9) 0.1803(9) 0.067(2) Uani 1 1 d . U .
H47A H 0.5397 0.1010 0.1832 0.080 Uiso 1 1 calc R U .
H47B H 0.4673 0.1540 0.1479 0.080 Uiso 1 1 calc R U .
C48 C 0.2986(16) 0.2557(12) 0.0468(11) 0.096(5) Uani 1 1 d . U .
H48 H 0.3041 0.2439 0.0154 0.115 Uiso 1 1 calc R U .
C49 C 0.2868(13) -0.1407(9) 0.3693(9) 0.066(2) Uani 1 1 d . U .
H49A H 0.2224 -0.1185 0.3626 0.079 Uiso 1 1 calc R U .
H49B H 0.2792 -0.1834 0.3935 0.079 Uiso 1 1 calc R U .
C50 C 0.6556(11) 0.5009(7) 0.4939(7) 0.042(2) Uani 1 1 d . U .
H50A H 0.6057 0.5080 0.4723 0.051 Uiso 1 1 calc R U .
H50B H 0.7051 0.5265 0.4692 0.051 Uiso 1 1 calc R U .
C51 C 1.0680(10) 0.3911(7) 0.5123(7) 0.039(2) Uani 1 1 d . U .
H51A H 1.0725 0.3467 0.5198 0.046 Uiso 1 1 calc R U .
H51B H 1.1338 0.4014 0.4996 0.046 Uiso 1 1 calc R U .
C52 C 0.7639(10) 0.4240(7) 0.4572(7) 0.038(2) Uani 1 1 d . U .
H52A H 0.7305 0.4443 0.4254 0.046 Uiso 1 1 calc R U .
H52B H 0.7746 0.3792 0.4644 0.046 Uiso 1 1 calc R U .
C53 C 0.9381(10) 0.3094(7) 0.7181(7) 0.042(2) Uani 1 1 d . U .
H53A H 0.9826 0.2857 0.6950 0.051 Uiso 1 1 calc R U .
H53B H 0.9643 0.3003 0.7517 0.051 Uiso 1 1 calc R U .
C54 C 0.6999(10) 0.2892(8) 0.7018(7) 0.043(2) Uani 1 1 d . U .
H54A H 0.7120 0.2442 0.7102 0.051 Uiso 1 1 calc R U .
H54B H 0.6588 0.2978 0.7353 0.051 Uiso 1 1 calc R U .
C55 C 0.6464(10) 0.5422(7) 0.6156(7) 0.040(2) Uani 1 1 d . U .
H55A H 0.6031 0.5148 0.6447 0.048 Uiso 1 1 calc R U .
H55B H 0.6093 0.5840 0.6031 0.048 Uiso 1 1 calc R U .
C56 C 0.8410(11) 0.2891(8) 0.7357(7) 0.044(2) Uani 1 1 d . U .
H56A H 0.8491 0.2437 0.7507 0.053 Uiso 1 1 calc R U .
H56B H 0.8013 0.3049 0.7657 0.053 Uiso 1 1 calc R U .
C57 C 0.5076(15) -0.0497(9) 0.2151(10) 0.078(3) Uani 1 1 d . U .
H57A H 0.5436 -0.0666 0.2458 0.094 Uiso 1 1 calc R U .
H57B H 0.5523 -0.0526 0.1803 0.094 Uiso 1 1 calc R U .
C58 C 0.6106(11) 0.5237(8) 0.5418(7) 0.043(2) Uani 1 1 d . U .
H58A H 0.5783 0.5667 0.5281 0.051 Uiso 1 1 calc R U .
H58B H 0.5622 0.4983 0.5681 0.051 Uiso 1 1 calc R U .
C59 C 0.7973(11) 0.9748(8) 0.4609(7) 0.045(2) Uani 1 1 d . U .
H59A H 0.7952 1.0199 0.4472 0.054 Uiso 1 1 calc R U .
H59B H 0.8523 0.9553 0.4800 0.054 Uiso 1 1 calc R U .
C60 C 0.1745(11) 0.6552(8) 0.0363(7) 0.048(2) Uani 1 1 d . U .
H60A H 0.1812 0.6992 0.0204 0.057 Uiso 1 1 calc R U .
H60B H 0.1136 0.6509 0.0641 0.057 Uiso 1 1 calc R U .
C61 C 0.425(3) 0.0610(18) 0.1716(18) 0.068(3) Uani 0.5 1 d . U P
H61A H 0.3545 0.0665 0.1824 0.082 Uiso 0.5 1 calc R U P
H61B H 0.4453 0.0606 0.1328 0.082 Uiso 0.5 1 calc R U P
C62 C 0.0336(11) 0.4388(8) 0.1687(7) 0.047(2) Uani 1 1 d . U .
H62A H 0.0374 0.4025 0.1582 0.057 Uiso 1 1 calc R U .
H62B H -0.0348 0.4533 0.1817 0.057 Uiso 1 1 calc R U .
C63 C 0.0234(11) 0.5057(8) 0.0752(7) 0.044(2) Uani 1 1 d . U .
H63A H -0.0468 0.5102 0.0896 0.053 Uiso 1 1 calc R U .
H63B H 0.0413 0.4744 0.0566 0.053 Uiso 1 1 calc R U .
C64 C 0.1715(12) 0.6317(8) -0.0122(7) 0.047(2) Uani 1 1 d . U .
H64A H 0.1215 0.6595 -0.0328 0.056 Uiso 1 1 calc R U .
H64B H 0.2339 0.6344 -0.0387 0.056 Uiso 1 1 calc R U .
C65 C 0.1780(11) 0.5426(8) -0.0398(7) 0.048(2) Uani 1 1 d . U .
H65A H 0.1469 0.5059 -0.0279 0.058 Uiso 1 1 calc R U .
H65B H 0.1524 0.5735 -0.0724 0.058 Uiso 1 1 calc R U .
C66 C 0.2833(10) 0.5253(8) -0.0573(7) 0.044(2) Uani 1 1 d . U .
H66A H 0.2968 0.5144 -0.0916 0.053 Uiso 1 1 calc R U .
H66B H 0.3161 0.5604 -0.0657 0.053 Uiso 1 1 calc R U .
C67 C 0.4847(11) 0.3881(8) 0.1525(8) 0.051(2) Uani 1 1 d . U .
H67A H 0.5181 0.3539 0.1801 0.062 Uiso 1 1 calc R U .
H67B H 0.5210 0.4228 0.1384 0.062 Uiso 1 1 calc R U .
C68 C 0.3214(12) 0.1681(9) 0.2240(8) 0.059(2) Uani 1 1 d . U .
H68A H 0.2908 0.1523 0.2040 0.071 Uiso 1 1 calc R U .
H68B H 0.3360 0.2093 0.1988 0.071 Uiso 1 1 calc R U .
C69 C 0.4610(12) -0.1140(8) 0.4396(8) 0.061(2) Uani 1 1 d D U .
H69A H 0.4191 -0.0950 0.4670 0.073 Uiso 1 1 calc R U .
H69B H 0.5151 -0.1419 0.4565 0.073 Uiso 1 1 calc R U .
C70 C 0.5935(12) 0.0105(8) 0.3545(8) 0.053(2) Uani 1 1 d . U .
H70A H 0.6369 -0.0089 0.3277 0.063 Uiso 1 1 calc R U .
H70B H 0.6316 0.0316 0.3653 0.063 Uiso 1 1 calc R U .
C71 C 0.7574(10) 0.7086(7) 0.5927(7) 0.043(2) Uani 1 1 d . U .
H71A H 0.7650 0.6767 0.5757 0.052 Uiso 1 1 calc R U .
H71B H 0.7259 0.6918 0.6323 0.052 Uiso 1 1 calc R U .
C72 C 1.0628(11) 0.7483(8) 0.4728(7) 0.049(2) Uani 1 1 d . U .
H72A H 1.0656 0.7108 0.4643 0.058 Uiso 1 1 calc R U .
H72B H 1.1291 0.7525 0.4712 0.058 Uiso 1 1 calc R U .
C73 C 1.0612(11) 0.8075(7) 0.3731(7) 0.043(2) Uani 1 1 d . U .
H73A H 1.0388 0.7772 0.3639 0.052 Uiso 1 1 calc R U .
H73B H 1.1319 0.7975 0.3686 0.052 Uiso 1 1 calc R U .
C74 C 0.6610(11) 0.7499(7) 0.4088(7) 0.041(2) Uani 1 1 d . U .
H74A H 0.5977 0.7400 0.4115 0.049 Uiso 1 1 calc R U .
H74B H 0.7101 0.7135 0.4073 0.049 Uiso 1 1 calc R U .
C75 C 0.6830(10) 0.8030(7) 0.3577(7) 0.041(2) Uani 1 1 d . U .
H75A H 0.6789 0.7943 0.3246 0.049 Uiso 1 1 calc R U .
H75B H 0.6356 0.8398 0.3601 0.049 Uiso 1 1 calc R U .
C76 C 0.8068(10) 0.8620(7) 0.2976(7) 0.042(2) Uani 1 1 d . U .
H76A H 0.7668 0.9023 0.2965 0.051 Uiso 1 1 calc R U .
H76B H 0.7988 0.8511 0.2666 0.051 Uiso 1 1 calc R U .
C77 C 0.8990(11) 0.9542(7) 0.3212(7) 0.046(2) Uani 1 1 d . U .
H77A H 0.8363 0.9646 0.3098 0.055 Uiso 1 1 calc R U .
H77B H 0.9452 0.9755 0.2886 0.055 Uiso 1 1 calc R U .
C78 C 0.8883(11) 0.9807(7) 0.3680(7) 0.045(2) Uani 1 1 d . U .
H78A H 0.9489 0.9696 0.3818 0.054 Uiso 1 1 calc R U .
H78B H 0.8722 1.0261 0.3538 0.054 Uiso 1 1 calc R U .
C79 C 0.6291(11) 0.8704(7) 0.5635(7) 0.046(2) Uani 1 1 d . U .
H79A H 0.5802 0.8734 0.5426 0.055 Uiso 1 1 calc R U .
H79B H 0.6021 0.8959 0.5877 0.055 Uiso 1 1 calc R U .
C80 C 0.6583(12) 0.8011(7) 0.6001(7) 0.048(2) Uani 1 1 d . U .
H80A H 0.7094 0.7985 0.6193 0.057 Uiso 1 1 calc R U .
H80B H 0.6021 0.7866 0.6290 0.057 Uiso 1 1 calc R U .
C81 C 0.8558(11) 0.7177(7) 0.5913(7) 0.043(2) Uani 1 1 d . U .
H81A H 0.8507 0.7514 0.6058 0.052 Uiso 1 1 calc R U .
H81B H 0.8889 0.6798 0.6156 0.052 Uiso 1 1 calc R U .
C82 C 0.6101(11) 0.7444(7) 0.5564(7) 0.044(2) Uani 1 1 d . U .
H82A H 0.5614 0.7817 0.5474 0.053 Uiso 1 1 calc R U .
H82B H 0.5814 0.7144 0.5915 0.053 Uiso 1 1 calc R U .
C83 C 0.6335(11) 0.7175(7) 0.5103(7) 0.043(2) Uani 1 1 d . U .
H83A H 0.6871 0.6828 0.5164 0.052 Uiso 1 1 calc R U .
H83B H 0.5770 0.7019 0.5099 0.052 Uiso 1 1 calc R U .
C84 C 0.4684(12) 0.1539(8) 0.2553(9) 0.059(2) Uani 1 1 d . U .
H84A H 0.4250 0.1704 0.2841 0.071 Uiso 1 1 calc R U .
H84B H 0.4955 0.1885 0.2244 0.071 Uiso 1 1 calc R U .
C85A C 0.1170(12) 0.0561(8) 0.3905(9) 0.061(3) Uani 1 1 d . U .
H85A H 0.0905 0.0521 0.3614 0.073 Uiso 1 1 calc R U .
H85B H 0.0647 0.0561 0.4233 0.073 Uiso 1 1 calc R U .
C86A C 0.2093(16) 0.3174(12) 0.1077(10) 0.096(5) Uani 1 1 d . U .
H86A H 0.1634 0.2933 0.1375 0.145 Uiso 1 1 calc R U .
H86B H 0.1825 0.3611 0.0979 0.145 Uiso 1 1 calc R U .
H86C H 0.2693 0.3101 0.1205 0.145 Uiso 1 1 calc R U .
C87A C 0.4311(15) -0.0826(9) 0.2276(9) 0.075(3) Uani 1 1 d . U .
H87A H 0.4585 -0.1251 0.2282 0.090 Uiso 1 1 calc R U .
H87B H 0.3944 -0.0633 0.1971 0.090 Uiso 1 1 calc R U .
C88A C 0.4217(11) 0.4484(8) -0.0304(8) 0.055(2) Uani 1 1 d . U .
H88A H 0.4291 0.4360 -0.0632 0.066 Uiso 1 1 calc R U .
H88B H 0.4618 0.4807 -0.0411 0.066 Uiso 1 1 calc R U .
C89A C 0.1696(17) 0.3374(12) 0.0141(11) 0.109(6) Uani 1 1 d . U .
H89A H 0.2134 0.3494 -0.0222 0.164 Uiso 1 1 calc R U .
H89B H 0.1324 0.3742 0.0222 0.164 Uiso 1 1 calc R U .
H89C H 0.1259 0.3127 0.0130 0.164 Uiso 1 1 calc R U .
C90A C 0.1125(14) 0.8893(9) 1.1328(9) 0.069(2) Uani 1 1 d . U .
H90A H 0.0674 0.9276 1.1199 0.083 Uiso 1 1 calc R U .
H90B H 0.1208 0.8852 1.1701 0.083 Uiso 1 1 calc R U .
C91A C 0.1712(15) 1.0505(9) 0.9366(9) 0.070(3) Uani 1 1 d . U .
H91A H 0.1954 1.0873 0.9333 0.084 Uiso 1 1 calc R U .
H91B H 0.1002 1.0589 0.9442 0.084 Uiso 1 1 calc R U .
C92A C 0.2362(14) 0.9551(9) 1.0787(9) 0.066(2) Uani 1 1 d . U .
H92A H 0.3049 0.9526 1.0605 0.079 Uiso 1 1 calc R U .
H92B H 0.2289 0.9650 1.1129 0.079 Uiso 1 1 calc R U .
C93A C 0.1774(14) 1.0065(9) 1.0390(9) 0.070(3) Uani 1 1 d . U .
H93A H 0.1081 1.0053 1.0542 0.084 Uiso 1 1 calc R U .
H93B H 0.1906 1.0469 1.0350 0.084 Uiso 1 1 calc R U .
C94B C 0.4883(12) 0.3676(8) 0.1037(8) 0.054(2) Uani 1 1 d . U .
H94A H 0.5555 0.3526 0.0889 0.065 Uiso 1 1 calc R U .
H94B H 0.4511 0.3334 0.1168 0.065 Uiso 1 1 calc R U .

loop_
_atom_site_aniso_label
_atom_site_aniso_U_11
_atom_site_aniso_U_22
_atom_site_aniso_U_33
_atom_site_aniso_U_23
_atom_site_aniso_U_13
_atom_site_aniso_U_12
Sn1 0.0349(5) 0.0373(6) 0.0378(7) -0.0109(5) -0.0146(5) -0.0086(4)
Sn2 0.0370(5) 0.0422(6) 0.0388(7) -0.0182(5) -0.0158(5) -0.0035(5)
Sn3 0.0534(6) 0.0409(6) 0.0316(7) -0.0176(5) -0.0098(6) -0.0121(5)
In1 0.0351(5) 0.0338(6) 0.0355(7) -0.0146(5) -0.0089(5) -0.0042(4)
Sn5 0.0514(6) 0.0405(6) 0.0309(7) -0.0182(5) -0.0026(6) -0.0063(5)
Sn6 0.0284(5) 0.0366(6) 0.0460(7) -0.0153(5) -0.0054(5) -0.0009(4)
Sn7 0.0311(5) 0.0408(6) 0.0505(8) -0.0236(6) -0.0028(5) -0.0062(4)
Sn8 0.0341(5) 0.0379(6) 0.0462(7) -0.0170(5) -0.0049(5) -0.0093(5)
Sn9 0.0393(6) 0.0520(7) 0.0458(7) -0.0322(6) -0.0014(5) -0.0120(5)
Sn10 0.0540(7) 0.0408(6) 0.0307(7) -0.0142(5) -0.0064(6) -0.0022(5)
Sn11 0.0439(6) 0.0475(7) 0.0405(7) -0.0109(6) -0.0099(6) -0.0106(5)
Sn12 0.0306(5) 0.0462(7) 0.0403(7) -0.0134(5) -0.0120(5) -0.0004(5)
Sn13 0.0320(5) 0.0493(7) 0.0460(8) -0.0271(6) 0.0007(5) -0.0047(5)
Sn14 0.0502(6) 0.0526(7) 0.0376(7) -0.0268(6) 0.0006(6) -0.0120(5)
Sn15 0.0553(7) 0.0414(7) 0.0425(7) -0.0264(6) -0.0073(6) 0.0021(5)
Sn16 0.0659(7) 0.0377(7) 0.0683(9) -0.0174(6) -0.0438(7) -0.0035(5)
Sn17 0.0334(6) 0.0461(7) 0.0574(9) -0.0138(6) 0.0099(6) -0.0004(5)
Sn18 0.0485(7) 0.0521(8) 0.0695(9) -0.0090(7) -0.0348(7) -0.0111(6)
Sn19 0.0352(6) 0.0489(7) 0.0629(9) -0.0218(6) -0.0007(6) 0.0045(5)
Ni20 0.0408(10) 0.0428(11) 0.0411(12) -0.0196(10) -0.0090(10) -0.0024(9)
Ni21 0.0389(10) 0.0467(12) 0.0417(12) -0.0203(10) -0.0083(10) -0.0063(9)
K1 0.0347(13) 0.0392(14) 0.0326(15) -0.0207(12) -0.0073(12) -0.0045(11)
K2 0.0303(13) 0.0482(15) 0.0319(15) -0.0189(13) -0.0089(12) -0.0066(12)
K3 0.0362(13) 0.0369(14) 0.0376(16) -0.0217(12) -0.0107(13) 0.0044(11)
K4 0.0600(17) 0.0606(18) 0.0500(18) -0.0307(15) -0.0083(15) -0.0041(14)
K5 0.0577(16) 0.0433(16) 0.0511(17) -0.0232(14) -0.0135(15) -0.0094(13)
O1 0.045(3) 0.038(3) 0.046(3) -0.020(3) -0.005(3) -0.002(3)
O2 0.037(3) 0.043(3) 0.041(3) -0.020(3) -0.008(3) -0.002(3)
O3 0.036(3) 0.042(3) 0.035(3) -0.020(3) -0.006(3) -0.007(3)
O4 0.034(3) 0.044(3) 0.035(3) -0.020(3) -0.009(3) -0.003(3)
O5 0.042(3) 0.050(3) 0.037(3) -0.017(3) -0.010(3) -0.007(3)
O6 0.042(3) 0.040(3) 0.042(3) -0.018(3) -0.013(3) -0.002(3)
O7 0.047(3) 0.052(3) 0.040(3) -0.026(3) -0.004(3) -0.007(3)
O8 0.043(3) 0.044(3) 0.041(3) -0.021(3) -0.009(3) 0.000(3)
O9 0.039(3) 0.051(3) 0.041(3) -0.017(3) -0.008(3) -0.008(3)
O10 0.047(3) 0.059(3) 0.043(3) -0.014(3) -0.009(3) -0.003(3)
O11 0.045(3) 0.041(3) 0.042(3) -0.021(3) -0.011(3) -0.002(3)
O12 0.044(3) 0.059(3) 0.036(3) -0.025(3) -0.005(3) 0.006(3)
O13 0.045(3) 0.058(3) 0.041(3) -0.020(3) -0.012(3) -0.006(3)
O14 0.054(3) 0.052(3) 0.059(3) -0.018(3) -0.017(3) -0.009(3)
O15 0.052(3) 0.053(3) 0.062(3) -0.017(3) -0.013(3) -0.006(3)
O16 0.039(3) 0.049(3) 0.037(3) -0.022(3) -0.008(3) 0.001(3)
O17 0.042(3) 0.051(3) 0.039(3) -0.020(3) -0.011(3) -0.007(3)
O18 0.068(3) 0.069(3) 0.057(3) -0.027(3) -0.010(3) -0.005(3)
O19 0.055(3) 0.057(3) 0.057(3) -0.018(3) -0.016(3) -0.005(3)
O20 0.066(4) 0.066(4) 0.060(4) -0.027(3) -0.008(3) -0.003(3)
O21 0.057(3) 0.058(3) 0.064(3) -0.016(3) -0.018(3) -0.009(3)
O22 0.042(3) 0.040(3) 0.048(3) -0.014(3) -0.011(3) -0.003(3)
O23 0.069(3) 0.071(3) 0.061(4) -0.024(3) -0.014(3) -0.003(3)
O24 0.076(4) 0.072(4) 0.064(4) -0.026(3) -0.012(3) -0.004(3)
O25 0.048(3) 0.060(3) 0.043(3) -0.016(3) -0.006(3) 0.010(3)
O26 0.079(3) 0.069(3) 0.062(4) -0.026(3) -0.012(3) -0.008(3)
O27 0.085(3) 0.058(3) 0.070(3) -0.023(3) 0.000(3) -0.008(3)
O28 0.084(4) 0.065(3) 0.067(4) -0.025(3) -0.002(3) -0.009(3)
O29 0.064(3) 0.068(3) 0.059(3) -0.025(3) -0.009(3) -0.007(3)
O30 0.089(7) 0.123(7) 0.087(7) -0.024(6) -0.018(6) 0.014(6)
N1 0.044(3) 0.056(3) 0.041(3) -0.017(3) -0.011(3) -0.003(3)
N2 0.041(3) 0.051(3) 0.038(3) -0.022(3) -0.009(3) -0.004(3)
N3 0.070(3) 0.067(3) 0.059(3) -0.027(3) -0.010(3) -0.008(3)
N4 0.070(3) 0.069(3) 0.060(3) -0.027(3) -0.012(3) -0.007(3)
N5 0.061(3) 0.056(3) 0.063(3) -0.017(3) -0.009(3) -0.005(3)
N6 0.065(3) 0.058(3) 0.063(3) -0.020(3) -0.015(3) -0.010(3)
N7 0.042(3) 0.039(3) 0.041(3) -0.019(3) -0.008(3) 0.000(3)
N8 0.039(3) 0.042(3) 0.043(3) -0.017(3) -0.011(3) 0.000(3)
N9 0.082(6) 0.100(7) 0.074(7) -0.035(6) -0.028(6) 0.005(5)
N10 0.041(3) 0.044(3) 0.035(3) -0.021(3) -0.011(3) -0.006(3)
N11 0.036(3) 0.043(3) 0.038(3) -0.020(3) -0.010(3) -0.007(3)
C1 0.045(4) 0.056(4) 0.042(4) -0.024(3) -0.007(3) -0.008(3)
C2 0.048(4) 0.038(4) 0.045(4) -0.023(3) -0.008(3) 0.001(3)
C3 0.046(3) 0.045(3) 0.036(3) -0.024(3) -0.005(3) -0.001(3)
C4 0.039(3) 0.053(3) 0.039(3) -0.021(3) -0.010(3) -0.001(3)
C5 0.044(4) 0.043(4) 0.046(4) -0.012(3) -0.014(3) -0.001(3)
C6 0.042(4) 0.056(4) 0.043(4) -0.016(3) -0.007(3) -0.007(3)
C7 0.068(4) 0.067(4) 0.060(4) -0.027(3) -0.007(3) -0.009(3)
C8 0.045(3) 0.045(3) 0.047(3) -0.016(3) -0.008(3) -0.001(3)
C9 0.059(4) 0.055(4) 0.060(4) -0.018(3) -0.015(4) -0.008(3)
C10 0.057(4) 0.056(4) 0.061(4) -0.016(3) -0.010(3) -0.006(3)
C11 0.045(3) 0.058(4) 0.043(4) -0.013(3) -0.009(3) -0.004(3)
C12 0.045(3) 0.045(3) 0.043(4) -0.017(3) -0.007(3) 0.001(3)
C13 0.045(3) 0.047(3) 0.037(3) -0.021(3) -0.008(3) -0.002(3)
C14 0.040(3) 0.049(3) 0.041(3) -0.017(3) -0.006(3) -0.006(3)
C15 0.067(4) 0.068(4) 0.059(4) -0.027(3) -0.009(3) -0.006(3)
C16 0.045(4) 0.054(4) 0.044(4) -0.023(3) -0.006(3) -0.006(3)
C17 0.064(3) 0.057(3) 0.064(3) -0.017(3) -0.007(3) -0.002(3)
C18 0.054(4) 0.055(4) 0.062(4) -0.015(3) -0.015(4) -0.003(3)
C19 0.061(4) 0.056(4) 0.064(4) -0.016(3) -0.016(3) -0.010(3)
C20 0.076(4) 0.068(4) 0.060(4) -0.027(3) -0.009(3) -0.006(3)
C21 0.064(4) 0.071(4) 0.062(4) -0.024(3) -0.009(4) -0.004(4)
O31 0.047(3) 0.046(3) 0.038(3) -0.023(3) -0.008(3) -0.001(3)
C23 0.058(4) 0.058(4) 0.063(4) -0.016(3) -0.018(3) -0.010(3)
C24 0.067(4) 0.065(4) 0.058(4) -0.029(3) -0.009(3) -0.008(3)
C25 0.066(4) 0.067(4) 0.059(4) -0.027(3) -0.005(4) -0.007(4)
C26 0.071(3) 0.067(3) 0.059(3) -0.025(3) -0.010(3) -0.007(3)
C27 0.078(4) 0.070(4) 0.064(4) -0.023(4) -0.009(4) -0.007(4)
C28 0.065(4) 0.068(4) 0.062(4) -0.023(3) -0.008(4) -0.004(4)
C29 0.060(3) 0.056(3) 0.061(4) -0.017(3) -0.007(3) -0.004(3)
C30 0.046(4) 0.058(4) 0.042(4) -0.020(3) -0.005(3) 0.005(3)
C31 0.047(3) 0.061(4) 0.043(4) -0.018(3) -0.012(3) -0.005(3)
C32 0.045(3) 0.061(3) 0.043(3) -0.015(3) -0.011(3) -0.001(3)
C33 0.036(3) 0.046(3) 0.037(3) -0.017(3) -0.011(3) -0.004(3)
C34 0.038(3) 0.048(3) 0.040(3) -0.019(3) -0.009(3) -0.006(3)
C35 0.048(3) 0.059(3) 0.043(3) -0.014(3) -0.008(3) -0.001(3)
C36 0.045(3) 0.047(3) 0.037(3) -0.020(3) -0.008(3) -0.007(3)
C37 0.037(3) 0.046(3) 0.036(3) -0.017(3) -0.011(3) -0.006(3)
C38 0.040(3) 0.048(3) 0.041(3) -0.019(3) -0.011(3) -0.006(3)
C39 0.071(3) 0.073(3) 0.061(3) -0.025(3) -0.013(3) -0.007(3)
C40 0.068(4) 0.068(4) 0.061(4) -0.023(4) -0.007(4) -0.007(4)
C41 0.039(3) 0.045(4) 0.036(4) -0.020(3) -0.006(3) -0.006(3)
C42 0.069(3) 0.068(3) 0.060(3) -0.029(3) -0.011(3) -0.008(3)
C43 0.075(4) 0.058(4) 0.069(4) -0.021(4) -0.005(4) -0.008(4)
C44 0.070(4) 0.072(4) 0.064(4) -0.023(3) -0.012(3) -0.007(3)
C45 0.071(4) 0.073(4) 0.060(4) -0.025(3) -0.009(3) -0.005(3)
C46 0.039(3) 0.043(3) 0.037(3) -0.019(3) -0.007(3) -0.005(3)
C47 0.067(3) 0.062(3) 0.065(3) -0.016(3) -0.012(3) -0.008(3)
C48 0.090(7) 0.104(7) 0.081(7) -0.028(6) -0.021(6) 0.008(6)
C49 0.069(3) 0.057(3) 0.066(3) -0.019(3) -0.008(3) -0.009(3)
C50 0.040(3) 0.048(3) 0.039(3) -0.017(3) -0.010(3) -0.002(3)
C51 0.036(3) 0.046(4) 0.037(4) -0.018(3) -0.006(3) -0.006(3)
C52 0.040(3) 0.045(3) 0.036(3) -0.018(3) -0.011(3) -0.006(3)
C53 0.044(3) 0.048(3) 0.038(3) -0.017(3) -0.011(3) -0.006(3)
C54 0.042(4) 0.049(4) 0.039(4) -0.017(3) -0.006(3) -0.009(3)
C55 0.042(4) 0.043(4) 0.037(4) -0.023(3) -0.005(3) 0.001(3)
C56 0.046(3) 0.050(3) 0.038(3) -0.015(3) -0.009(3) -0.008(3)
C57 0.080(4) 0.065(3) 0.072(4) -0.016(4) -0.003(4) -0.003(3)
C58 0.040(3) 0.047(3) 0.042(3) -0.019(3) -0.010(3) -0.001(3)
C59 0.046(4) 0.044(4) 0.045(4) -0.018(3) -0.011(3) 0.001(3)
C60 0.044(4) 0.052(4) 0.045(4) -0.017(3) -0.005(3) -0.006(3)
C61 0.074(4) 0.062(4) 0.064(4) -0.022(4) -0.008(4) -0.006(4)
C62 0.040(4) 0.056(4) 0.042(4) -0.016(3) -0.006(3) -0.002(3)
C63 0.039(3) 0.053(3) 0.041(3) -0.018(3) -0.011(3) -0.004(3)
C64 0.044(3) 0.053(3) 0.042(3) -0.018(3) -0.007(3) -0.004(3)
C65 0.047(3) 0.056(4) 0.040(4) -0.019(3) -0.008(3) 0.000(3)
C66 0.044(3) 0.056(3) 0.037(3) -0.024(3) -0.009(3) -0.001(3)
C67 0.045(3) 0.060(3) 0.042(3) -0.013(3) -0.010(3) 0.001(3)
C68 0.061(3) 0.057(3) 0.062(3) -0.019(3) -0.016(3) -0.009(3)
C69 0.060(4) 0.057(4) 0.059(4) -0.016(3) -0.012(3) -0.002(3)
C70 0.055(4) 0.052(4) 0.059(4) -0.022(3) -0.018(3) -0.010(3)
C71 0.044(3) 0.043(3) 0.041(3) -0.017(3) -0.009(3) 0.002(3)
C72 0.044(4) 0.043(4) 0.050(4) -0.011(3) -0.010(3) 0.001(3)
C73 0.042(3) 0.043(3) 0.045(4) -0.018(3) -0.010(3) 0.000(3)
C74 0.038(3) 0.044(4) 0.043(4) -0.019(3) -0.011(3) -0.001(3)
C75 0.039(3) 0.045(4) 0.042(4) -0.018(3) -0.011(3) -0.002(3)
C76 0.042(3) 0.044(3) 0.041(3) -0.018(3) -0.010(3) 0.000(3)
C77 0.043(3) 0.046(3) 0.044(3) -0.016(3) -0.009(3) 0.002(3)
C78 0.042(4) 0.042(4) 0.047(4) -0.015(3) -0.012(3) 0.001(3)
C79 0.046(3) 0.043(3) 0.046(4) -0.020(3) -0.004(3) 0.000(3)
C80 0.047(3) 0.045(3) 0.045(3) -0.018(3) -0.005(3) 0.004(3)
C81 0.046(3) 0.041(3) 0.041(3) -0.015(3) -0.009(3) 0.000(3)
C82 0.041(3) 0.044(3) 0.044(3) -0.016(3) -0.008(3) 0.000(3)
C83 0.039(3) 0.044(3) 0.044(4) -0.016(3) -0.009(3) 0.001(3)
C84 0.060(3) 0.057(3) 0.065(4) -0.016(3) -0.019(3) -0.015(3)
C85A 0.055(4) 0.058(4) 0.063(4) -0.013(3) -0.013(4) -0.005(3)
C86A 0.090(8) 0.110(8) 0.077(8) -0.035(7) -0.019(7) 0.013(7)
C87A 0.083(4) 0.063(4) 0.069(4) -0.023(3) -0.002(3) -0.008(4)
C88A 0.051(4) 0.062(4) 0.043(4) -0.020(3) -0.005(3) 0.005(3)
C89A 0.100(9) 0.120(9) 0.089(9) -0.027(8) -0.023(8) 0.009(8)
C90A 0.071(4) 0.072(4) 0.060(4) -0.025(3) -0.009(3) -0.005(3)
C91A 0.076(4) 0.067(4) 0.064(4) -0.024(3) -0.011(4) -0.006(4)
C92A 0.072(3) 0.069(3) 0.061(3) -0.028(3) -0.013(3) -0.010(3)
C93A 0.076(4) 0.070(4) 0.064(4) -0.028(3) -0.010(3) -0.006(3)
C94B 0.047(3) 0.059(4) 0.046(4) -0.014(3) -0.008(3) 0.003(3)

loop_
_atom_type_symbol
_atom_type_description
_atom_type_scat_dispersion_real
_atom_type_scat_dispersion_imag
_atom_type_scat_source
C C 0.0033 0.0016 'International Tables Vol C Tables 4.2.6.8 and 6.1.1.4'
H H 0.0000 0.0000 'International Tables Vol C Tables 4.2.6.8 and 6.1.1.4'
N N 0.0061 0.0033 'International Tables Vol C Tables 4.2.6.8 and 6.1.1.4'
O O 0.0106 0.0060 'International Tables Vol C Tables 4.2.6.8 and 6.1.1.4'
K K 0.2009 0.2494 'International Tables Vol C Tables 4.2.6.8 and 6.1.1.4'
Ni Ni 0.3393 1.1124 'International Tables Vol C Tables 4.2.6.8 and 6.1.1.4'
In In -0.7276 1.3100 'International Tables Vol C Tables 4.2.6.8 and 6.1.1.4'
Sn Sn -0.6537 1.4246 'International Tables Vol C Tables 4.2.6.8 and 6.1.1.4'

loop_
_geom_angle_atom_site_label_1
_geom_angle_atom_site_label_2
_geom_angle_atom_site_label_3
_geom_angle
Ni20 Sn1 Sn5 58.58(6)
Ni20 Sn1 Sn17 58.69(5)
Sn5 Sn1 Sn17 107.48(4)
Ni20 Sn1 In1 92.24(6)
Sn5 Sn1 In1 105.56(4)
Sn17 Sn1 In1 109.47(5)
Ni21 Sn2 Sn13 58.58(6)
Ni21 Sn2 Sn14 58.35(6)
Sn13 Sn2 Sn14 104.57(5)
Ni21 Sn2 In1 93.73(6)
Sn13 Sn2 In1 109.40(5)
Sn14 Sn2 In1 111.66(4)
Ni21 Sn2 Sn7 49.54(5)
Sn13 Sn2 Sn7 103.90(4)
Sn14 Sn2 Sn7 56.35(3)
In1 Sn2 Sn7 58.82(3)
Ni21 Sn2 Sn3 49.44(5)
Sn13 Sn2 Sn3 56.18(3)
Sn14 Sn2 Sn3 103.70(4)
In1 Sn2 Sn3 57.49(3)
Sn7 Sn2 Sn3 60.24(3)
Ni21 Sn3 Sn18 58.82(6)
Ni21 Sn3 Sn13 58.60(5)
Sn18 Sn3 Sn13 105.71(4)
Ni21 Sn3 In1 94.10(6)
Sn18 Sn3 In1 110.98(5)
Sn13 Sn3 In1 109.31(5)
Ni21 Sn3 Sn2 49.81(5)
Sn18 Sn3 Sn2 104.15(4)
Sn13 Sn3 Sn2 55.97(4)
In1 Sn3 Sn2 57.60(3)
Ni21 Sn3 Sn7 49.36(5)
Sn18 Sn3 Sn7 56.39(4)
Sn13 Sn3 Sn7 103.36(4)
In1 Sn3 Sn7 58.68(3)
Sn2 Sn3 Sn7 59.78(3)
Sn6 In1 Sn3 147.74(5)
Sn6 In1 Sn2 142.21(5)
Sn3 In1 Sn2 64.91(4)
Sn6 In1 Sn1 66.47(4)
Sn3 In1 Sn1 141.36(4)
Sn2 In1 Sn1 95.38(4)
Sn6 In1 Sn7 107.05(4)
Sn3 In1 Sn7 64.42(4)
Sn2 In1 Sn7 64.04(3)
Sn1 In1 Sn7 138.52(5)
Sn6 In1 Sn10 63.51(4)
Sn3 In1 Sn10 108.15(5)
Sn2 In1 Sn10 140.36(5)
Sn1 In1 Sn10 65.16(4)
Sn7 In1 Sn10 151.54(5)
Ni20 Sn5 Sn6 53.39(5)
Ni20 Sn5 Sn1 53.36(5)
Sn6 Sn5 Sn1 69.49(4)
Ni20 Sn5 Sn8 54.04(5)
Sn6 Sn5 Sn8 77.28(4)
Sn1 Sn5 Sn8 106.55(4)
Ni20 Sn5 Sn12 53.30(5)
Sn6 Sn5 Sn12 106.68(5)
Sn1 Sn5 Sn12 69.73(4)
Sn8 Sn5 Sn12 60.25(3)
Ni20 Sn6 Sn16 57.42(5)
Ni20 Sn6 Sn5 58.64(6)
Sn16 Sn6 Sn5 103.05(4)
Ni20 Sn6 In1 94.73(6)
Sn16 Sn6 In1 114.90(5)
Sn5 Sn6 In1 108.38(4)
Ni20 Sn6 Sn10 50.69(6)
Sn16 Sn6 Sn10 57.17(4)
Sn5 Sn6 Sn10 105.09(4)
In1 Sn6 Sn10 60.22(3)
Ni21 Sn7 Sn14 58.47(6)
Ni21 Sn7 Sn18 58.54(6)
Sn14 Sn7 Sn18 105.27(5)
Ni21 Sn7 In1 92.66(6)
Sn14 Sn7 In1 110.06(4)
Sn18 Sn7 In1 108.81(5)
Ni21 Sn7 Sn2 49.91(5)
Sn14 Sn7 Sn2 56.33(3)
Sn18 Sn7 Sn2 103.88(4)
In1 Sn7 Sn2 57.14(3)
Ni21 Sn7 Sn3 49.36(5)
Sn14 Sn7 Sn3 103.48(4)
Sn18 Sn7 Sn3 55.84(4)
In1 Sn7 Sn3 56.90(3)
Sn2 Sn7 Sn3 59.98(3)
Ni20 Sn8 Sn15 54.51(5)
Ni20 Sn8 Sn5 56.79(5)
Sn15 Sn8 Sn5 106.58(4)
Ni20 Sn8 Sn12 53.88(5)
Sn15 Sn8 Sn12 60.99(4)
Sn5 Sn8 Sn12 60.03(3)
Ni20 Sn8 Sn16 55.20(5)
Sn15 Sn8 Sn16 60.32(4)
Sn5 Sn8 Sn16 98.39(4)
Sn12 Sn8 Sn16 104.84(5)
Ni21 Sn9 Sn13 56.97(5)
Ni21 Sn9 Sn19 54.10(5)
Sn13 Sn9 Sn19 106.02(4)
Ni21 Sn9 Sn11 54.42(6)
Sn13 Sn9 Sn11 60.72(4)
Sn19 Sn9 Sn11 59.89(4)
Ni21 Sn9 Sn14 56.73(6)
Sn13 Sn9 Sn14 100.68(4)
Sn19 Sn9 Sn14 60.21(4)
Sn11 Sn9 Sn14 105.97(4)
Ni20 Sn10 Sn17 58.46(5)
Ni20 Sn10 Sn16 56.98(5)
Sn17 Sn10 Sn16 103.14(5)
Ni20 Sn10 In1 91.54(6)
Sn17 Sn10 In1 108.43(5)
Sn16 Sn10 In1 110.35(5)
Ni20 Sn10 Sn6 50.53(5)
Sn17 Sn10 Sn6 104.66(5)
Sn16 Sn10 Sn6 56.36(4)
In1 Sn10 Sn6 56.27(3)
Ni21 Sn11 Sn18 57.05(5)
Ni21 Sn11 Sn19 54.09(5)
Sn18 Sn11 Sn19 60.09(4)
Ni21 Sn11 Sn9 54.13(5)
Sn18 Sn11 Sn9 106.00(5)
Sn19 Sn11 Sn9 60.03(4)
Ni21 Sn11 Sn13 56.32(5)
Sn18 Sn11 Sn13 101.05(5)
Sn19 Sn11 Sn13 105.10(5)
Sn9 Sn11 Sn13 59.36(4)
Ni20 Sn12 Sn17 57.05(6)
Ni20 Sn12 Sn5 56.89(5)
Sn17 Sn12 Sn5 103.01(4)
Ni20 Sn12 Sn8 54.73(5)
Sn17 Sn12 Sn8 105.49(5)
Sn5 Sn12 Sn8 59.72(3)
Ni20 Sn12 Sn15 53.85(5)
Sn17 Sn12 Sn15 59.12(4)
Sn5 Sn12 Sn15 104.74(4)
Sn8 Sn12 Sn15 58.90(4)
Ni21 Sn13 Sn2 53.36(5)
Ni21 Sn13 Sn3 52.96(5)
Sn2 Sn13 Sn3 67.85(4)
Ni21 Sn13 Sn9 53.60(5)
Sn2 Sn13 Sn9 74.96(4)
Sn3 Sn13 Sn9 106.28(4)
Ni21 Sn13 Sn11 53.29(5)
Sn2 Sn13 Sn11 106.52(4)
Sn3 Sn13 Sn11 73.12(4)
Sn9 Sn13 Sn11 59.92(4)
Ni21 Sn14 Sn2 53.14(5)
Ni21 Sn14 Sn7 52.82(5)
Sn2 Sn14 Sn7 67.33(4)
Ni21 Sn14 Sn9 53.36(5)
Sn2 Sn14 Sn9 74.43(4)
Sn7 Sn14 Sn9 105.97(5)
Ni21 Sn14 Sn19 53.14(5)
Sn2 Sn14 Sn19 106.13(5)
Sn7 Sn14 Sn19 73.47(4)
Sn9 Sn14 Sn19 59.84(4)
Ni20 Sn15 Sn8 55.19(5)
Ni20 Sn15 Sn17 57.33(5)
Sn8 Sn15 Sn17 107.02(4)
Ni20 Sn15 Sn16 55.50(5)
Sn8 Sn15 Sn16 60.64(4)
Sn17 Sn15 Sn16 100.09(4)
Ni20 Sn15 Sn12 53.67(5)
Sn8 Sn15 Sn12 60.10(4)
Sn17 Sn15 Sn12 59.87(4)
Sn16 Sn15 Sn12 104.42(4)
Ni20 Sn16 Sn6 53.86(5)
Ni20 Sn16 Sn10 53.65(6)
Sn6 Sn16 Sn10 66.47(4)
Ni20 Sn16 Sn15 53.71(5)
Sn6 Sn16 Sn15 107.46(4)
Sn10 Sn16 Sn15 75.41(4)
Ni20 Sn16 Sn8 54.09(6)
Sn6 Sn16 Sn8 76.87(4)
Sn10 Sn16 Sn8 107.51(4)
Sn15 Sn16 Sn8 59.04(4)
Ni20 Sn17 Sn1 53.28(5)
Ni20 Sn17 Sn10 53.24(6)
Sn1 Sn17 Sn10 69.46(4)
Ni20 Sn17 Sn15 53.68(5)
Sn1 Sn17 Sn15 106.29(4)
Sn10 Sn17 Sn15 76.01(4)
Ni20 Sn17 Sn12 53.27(5)
Sn1 Sn17 Sn12 69.71(4)
Sn10 Sn17 Sn12 106.49(4)
Sn15 Sn17 Sn12 61.02(4)
Ni21 Sn18 Sn3 52.92(5)
Ni21 Sn18 Sn7 52.69(6)
Sn3 Sn18 Sn7 67.77(4)
Ni21 Sn18 Sn11 53.73(5)
Sn3 Sn18 Sn11 73.74(4)
Sn7 Sn18 Sn11 106.23(5)
Ni21 Sn18 Sn19 53.29(5)
Sn3 Sn18 Sn19 105.99(4)
Sn7 Sn18 Sn19 73.63(5)
Sn11 Sn18 Sn19 60.11(4)
Ni21 Sn19 Sn18 57.05(5)
Ni21 Sn19 Sn11 54.54(6)
Sn18 Sn19 Sn11 59.80(4)
Ni21 Sn19 Sn9 54.26(5)
Sn18 Sn19 Sn9 105.83(4)
Sn11 Sn19 Sn9 60.09(4)
Ni21 Sn19 Sn14 56.66(6)
Sn18 Sn19 Sn14 101.49(5)
Sn11 Sn19 Sn14 105.92(4)
Sn9 Sn19 Sn14 59.95(4)
Sn6 Ni20 Sn1 82.37(7)
Sn6 Ni20 Sn10 78.79(7)
Sn1 Ni20 Sn10 82.59(7)
Sn6 Ni20 Sn12 137.76(10)
Sn1 Ni20 Sn12 83.39(7)
Sn10 Ni20 Sn12 137.96(9)
Sn6 Ni20 Sn15 139.28(9)
Sn1 Ni20 Sn15 135.78(9)
Sn10 Ni20 Sn15 91.08(8)
Sn12 Ni20 Sn15 72.47(6)
Sn6 Ni20 Sn8 92.28(7)
Sn1 Ni20 Sn8 135.64(10)
Sn10 Ni20 Sn8 139.64(9)
Sn12 Ni20 Sn8 71.39(7)
Sn15 Ni20 Sn8 70.30(6)
Sn6 Ni20 Sn16 68.72(6)
Sn1 Ni20 Sn16 142.68(9)
Sn10 Ni20 Sn16 69.37(7)
Sn12 Ni20 Sn16 133.92(9)
Sn15 Ni20 Sn16 70.79(6)
Sn8 Ni20 Sn16 70.72(6)
Sn6 Ni20 Sn5 67.97(6)
Sn1 Ni20 Sn5 68.06(6)
Sn10 Ni20 Sn5 137.66(9)
Sn12 Ni20 Sn5 69.82(6)
Sn15 Ni20 Sn5 131.25(9)
Sn8 Ni20 Sn5 69.17(6)
Sn16 Ni20 Sn5 118.12(8)
Sn6 Ni20 Sn17 137.68(9)
Sn1 Ni20 Sn17 68.03(6)
Sn10 Ni20 Sn17 68.30(6)
Sn12 Ni20 Sn17 69.69(6)
Sn15 Ni20 Sn17 68.99(6)
Sn8 Ni20 Sn17 130.03(8)
Sn16 Ni20 Sn17 119.56(9)
Sn5 Ni20 Sn17 122.29(8)
Sn7 Ni21 Sn3 81.28(7)
Sn7 Ni21 Sn2 80.55(7)
Sn3 Ni21 Sn2 80.75(7)
Sn7 Ni21 Sn19 89.11(7)
Sn3 Ni21 Sn19 137.50(9)
Sn2 Ni21 Sn19 138.42(10)
Sn7 Ni21 Sn9 138.22(10)
Sn3 Ni21 Sn9 137.35(9)
Sn2 Ni21 Sn9 89.77(7)
Sn19 Ni21 Sn9 71.63(6)
Sn7 Ni21 Sn11 137.63(9)
Sn3 Ni21 Sn11 88.41(8)
Sn2 Ni21 Sn11 138.20(9)
Sn19 Ni21 Sn11 71.37(7)
Sn9 Ni21 Sn11 71.45(7)
Sn7 Ni21 Sn13 138.93(9)
Sn3 Ni21 Sn13 68.45(6)
Sn2 Ni21 Sn13 68.06(6)
Sn19 Ni21 Sn13 131.96(9)
Sn9 Ni21 Sn13 69.43(6)
Sn11 Ni21 Sn13 70.39(6)
Sn7 Ni21 Sn14 68.72(6)
Sn3 Ni21 Sn14 139.63(10)
Sn2 Ni21 Sn14 68.51(6)
Sn19 Ni21 Sn14 70.20(6)
Sn9 Ni21 Sn14 69.91(6)
Sn11 Ni21 Sn14 131.97(9)
Sn13 Ni21 Sn14 119.13(8)
Sn7 Ni21 Sn18 68.77(6)
Sn3 Ni21 Sn18 68.26(6)
Sn2 Ni21 Sn18 138.78(9)
Sn19 Ni21 Sn18 69.66(6)
Sn9 Ni21 Sn18 131.44(9)
Sn11 Ni21 Sn18 69.23(6)
Sn13 Ni21 Sn18 120.22(9)
Sn14 Ni21 Sn18 120.61(8)
O5 K1 O3 129.5(3)
O5 K1 O16 123.2(3)
O3 K1 O16 101.4(3)
O5 K1 O4 103.9(3)
O3 K1 O4 60.6(3)
O16 K1 O4 124.6(3)
O5 K1 O31 86.2(3)
O3 K1 O31 140.7(3)
O16 K1 O31 60.6(3)
O4 K1 O31 99.2(3)
O5 K1 O17 56.9(3)
O3 K1 O17 92.1(3)
O16 K1 O17 104.6(3)
O4 K1 O17 126.3(3)
O31 K1 O17 125.0(3)
O5 K1 N11 118.2(3)
O3 K1 N11 61.5(3)
O16 K1 N11 61.3(3)
O4 K1 N11 121.6(3)
O31 K1 N11 121.0(3)
O17 K1 N11 62.7(3)
O5 K1 N10 57.9(3)
O3 K1 N10 120.9(3)
O16 K1 N10 119.8(3)
O4 K1 N10 61.3(3)
O31 K1 N10 59.6(3)
O17 K1 N10 113.7(3)
N11 K1 N10 176.1(4)
O9 K2 O13 114.4(3)
O9 K2 O10 58.9(3)
O13 K2 O10 91.3(3)
O9 K2 O7 95.1(3)
O13 K2 O7 60.9(3)
O10 K2 O7 131.5(3)
O9 K2 O25 139.0(3)
O13 K2 O25 100.7(3)
O10 K2 O25 101.7(3)
O7 K2 O25 121.0(3)
O9 K2 O12 99.0(3)
O13 K2 O12 142.2(3)
O10 K2 O12 122.1(3)
O7 K2 O12 100.6(3)
O25 K2 O12 58.6(3)
O9 K2 N1 119.0(4)
O13 K2 N1 61.1(3)
O10 K2 N1 60.4(3)
O7 K2 N1 120.7(3)
O25 K2 N1 60.6(4)
O12 K2 N1 117.8(3)
O9 K2 N2 61.0(3)
O13 K2 N2 121.2(3)
O10 K2 N2 119.3(3)
O7 K2 N2 61.4(3)
O25 K2 N2 117.8(4)
O12 K2 N2 60.2(3)
N1 K2 N2 177.7(4)
O1 K3 O11 59.7(3)
O1 K3 O6 92.1(3)
O11 K3 O6 127.1(3)
O1 K3 O22 117.5(3)
O11 K3 O22 91.5(3)
O6 K3 O22 61.1(3)
O1 K3 O2 99.2(3)
O11 K3 O2 125.1(3)
O6 K3 O2 101.4(3)
O22 K3 O2 138.6(3)
O1 K3 O8 134.9(3)
O11 K3 O8 99.2(3)
O6 K3 O8 128.4(3)
O22 K3 O8 101.1(3)
O2 K3 O8 58.5(3)
O1 K3 N7 60.0(3)
O11 K3 N7 119.3(3)
O6 K3 N7 61.2(3)
O22 K3 N7 122.1(3)
O2 K3 N7 59.9(3)
O8 K3 N7 118.3(3)
O1 K3 N8 121.1(3)
O11 K3 N8 61.6(3)
O6 K3 N8 119.9(3)
O22 K3 N8 59.2(3)
O2 K3 N8 118.1(3)
O8 K3 N8 59.8(3)
N7 K3 N8 178.1(4)
O24 K4 O20 121.7(4)
O24 K4 O23 98.9(4)
O20 K4 O23 60.8(4)
O24 K4 O26 60.1(4)
O20 K4 O26 98.2(4)
O23 K4 O26 138.6(4)
O24 K4 O29 139.4(4)
O20 K4 O29 94.0(4)
O23 K4 O29 116.3(4)
O26 K4 O29 99.4(4)
O24 K4 O18 100.2(4)
O20 K4 O18 133.1(4)
O23 K4 O18 95.0(4)
O26 K4 O18 122.2(4)
O29 K4 O18 59.3(4)
O24 K4 N4 61.7(4)
O20 K4 N4 120.8(4)
O23 K4 N4 60.6(4)
O26 K4 N4 120.8(4)
O29 K4 N4 118.2(4)
O18 K4 N4 59.7(4)
O24 K4 N3 119.9(4)
O20 K4 N3 61.2(4)
O23 K4 N3 121.0(4)
O26 K4 N3 60.3(4)
O29 K4 N3 58.6(4)
O18 K4 N3 117.0(4)
N4 K4 N3 176.7(5)
O24 K4 C40 120.2(4)
O20 K4 C40 116.4(4)
O23 K4 C40 96.7(4)
O26 K4 C40 124.6(4)
O29 K4 C40 40.4(4)
O18 K4 C40 20.9(4)
N4 K4 C40 77.8(5)
N3 K4 C40 99.1(5)
O27 K5 O21 127.1(4)
O27 K5 O15 105.9(4)
O21 K5 O15 60.1(4)
O27 K5 O14 130.1(4)
O21 K5 O14 97.7(3)
O15 K5 O14 116.2(4)
O27 K5 O19 92.6(4)
O21 K5 O19 137.1(4)
O15 K5 O19 97.3(4)
O14 K5 O19 57.7(3)
O27 K5 O28 58.9(4)
O21 K5 O28 111.2(4)
O15 K5 O28 155.2(4)
O14 K5 O28 87.2(4)
O19 K5 O28 102.6(4)
O27 K5 N5 61.3(4)
O21 K5 N5 120.3(4)
O15 K5 N5 61.4(4)
O14 K5 N5 117.7(4)
O19 K5 N5 61.1(4)
O28 K5 N5 116.6(4)
O27 K5 N6 117.3(5)
O21 K5 N6 61.9(4)
O15 K5 N6 120.8(4)
O14 K5 N6 61.6(4)
O19 K5 N6 117.8(4)
O28 K5 N6 61.4(4)
N5 K5 N6 177.7(4)
O27 K5 C57 43.8(4)
O21 K5 C57 131.1(5)
O15 K5 C57 149.7(4)
O14 K5 C57 91.7(4)
O19 K5 C57 87.5(5)
O28 K5 C57 21.3(4)
N5 K5 C57 96.2(5)
N6 K5 C57 81.8(5)
O27 K5 C61 70.9(7)
O21 K5 C61 88.9(7)
O15 K5 C61 139.5(7)
O14 K5 C61 91.6(7)
O19 K5 C61 122.9(7)
O28 K5 C61 22.3(6)
N5 K5 C61 132.2(7)
N6 K5 C61 46.4(7)
C57 K5 C61 42.8(7)
O27 K5 C49 40.1(4)
O21 K5 C49 119.9(4)
O15 K5 C49 71.0(4)
O14 K5 C49 135.8(4)
O19 K5 C49 78.4(4)
O28 K5 C49 98.7(4)
N5 K5 C49 23.6(4)
N6 K5 C49 155.6(5)
C57 K5 C49 80.9(5)
C61 K5 C49 110.1(7)
C2 O1 C79 111.3(10)
C2 O1 K3 118.3(9)
C79 O1 K3 116.5(8)
C74 O2 C83 113.8(11)
C74 O2 K3 117.2(8)
C83 O2 K3 115.3(9)
C46 O3 C41 113.3(11)
C46 O3 K1 116.4(8)
C41 O3 K1 114.1(8)
C51 O4 C33 111.5(10)
C51 O4 K1 115.6(8)
C33 O4 K1 116.6(8)
C56 O5 C54 114.3(11)
C56 O5 K1 128.8(8)
C54 O5 K1 114.5(8)
C81 O6 C5 115.0(12)
C81 O6 K3 116.0(8)
C5 O6 K3 112.3(9)
C60 O7 C16 110.7(11)
C60 O7 K2 116.0(9)
C16 O7 K2 111.4(10)
C75 O8 C76 110.9(12)
C75 O8 K3 114.4(9)
C76 O8 K3 117.4(8)
C62 O9 C63 112.9(11)
C62 O9 K2 119.6(9)
C63 O9 K2 118.6(9)
C11 O10 C6 114.4(12)
C11 O10 K2 121.0(9)
C6 O10 K2 113.0(9)
C59 O11 C78 110.1(11)
C59 O11 K3 111.2(9)
C78 O11 K3 118.0(8)
C66 O12 C88A 111.7(12)
C66 O12 K2 115.1(8)
C88A O12 K2 115.1(9)
C31 O13 C1 111.3(11)
C31 O13 K2 117.9(9)
C1 O13 K2 115.5(9)
C19 O14 C70 112.9(12)
C19 O14 K5 117.7(10)
C70 O14 K5 117.7(9)
C10 O15 C85A 110.9(12)
C10 O15 K5 115.8(10)
C85A O15 K5 113.8(10)
C55 O16 C58 111.2(10)
C55 O16 K1 114.4(9)
C58 O16 K1 117.5(8)
C14 O17 C38 110.5(11)
C14 O17 K1 93.5(8)
C38 O17 K1 116.0(8)
C40 O18 C45 109.9(15)
C40 O18 K4 110.7(11)
C45 O18 K4 119.1(11)
C9 O19 C69 110.2(14)
C9 O19 K5 116.2(10)
C69 O19 K5 115.9(9)
C28 O20 C24 113.2(14)
C28 O20 K4 115.4(11)
C24 O20 K4 115.7(10)
C23 O21 C18 115.3(13)
C23 O21 K5 120.2(10)
C18 O21 K5 113.8(9)
C73 O22 C72 115.1(11)
C73 O22 K3 112.7(8)
C72 O22 K3 114.2(8)
C21 O23 C44 112.1(14)
C21 O23 K4 112.2(11)
C44 O23 K4 114.7(11)
C91A O24 C93A 114.8(14)
C91A O24 K4 118.2(11)
C93A O24 K4 114.4(11)
C94B O25 C30 110.7(13)
C94B O25 K2 116.7(9)
C30 O25 K2 114.7(9)
C20 O26 C27 110.0(15)
C20 O26 K4 118.2(11)
C27 O26 K4 110.4(11)
C43 O27 C87A 107.1(14)
C43 O27 K5 130.9(11)
C87A O27 K5 114.3(11)
C57 O28 C61 142(2)
C57 O28 K5 105.5(13)
C61 O28 K5 105.2(18)
C25 O29 C15 111.1(14)
C25 O29 K4 116.9(11)
C15 O29 K4 117.8(11)
C67 N1 C35 109.4(13)
C67 N1 C32 110.9(13)
C35 N1 C32 109.1(14)
C67 N1 K2 109.0(10)
C35 N1 K2 110.0(10)
C32 N1 K2 108.5(9)
C64 N2 C4 111.1(12)
C64 N2 C65 111.5(13)
C4 N2 C65 109.3(12)
C64 N2 K2 108.4(9)
C4 N2 K2 107.4(9)
C65 N2 K2 109.0(9)
C7 N3 C42 110.7(15)
C7 N3 C26 110.8(15)
C42 N3 C26 109.1(15)
C7 N3 K4 112.9(12)
C42 N3 K4 105.7(11)
C26 N3 K4 107.5(11)
C39 N4 C90A 111.0(17)
C39 N4 C92A 103.2(15)
C90A N4 C92A 113.7(15)
C39 N4 K4 111.8(12)
C90A N4 K4 109.2(11)
C92A N4 K4 107.8(12)
C49 N5 C29 110.4(14)
C49 N5 C17 112.8(14)
C29 N5 C17 107.0(14)
C49 N5 K5 103.8(11)
C29 N5 K5 111.0(10)
C17 N5 K5 111.9(10)
C84 N6 C68 110.4(14)
C84 N6 C47 110.2(14)
C68 N6 C47 110.6(15)
C84 N6 K5 110.0(12)
C68 N6 K5 106.5(11)
C47 N6 K5 109.0(10)
C71 N7 C82 113.9(12)
C71 N7 C80 108.8(13)
C82 N7 C80 108.7(12)
C71 N7 K3 105.1(9)
C82 N7 K3 108.6(10)
C80 N7 K3 111.7(10)
C77 N8 C8 112.4(12)
C77 N8 C12 111.4(13)
C8 N8 C12 107.3(12)
C77 N8 K3 106.5(9)
C8 N8 K3 109.9(10)
C12 N8 K3 109.3(9)
C48 N9 C86A 127(2)
C48 N9 C89A 115(2)
C86A N9 C89A 117.8(19)
C36 N10 C53 109.5(12)
C36 N10 C37 111.4(11)
C53 N10 C37 107.7(11)
C36 N10 K1 109.2(8)
C53 N10 K1 109.7(8)
C37 N10 K1 109.3(9)
C50 N11 C52 111.9(12)
C50 N11 C34 109.8(11)
C52 N11 C34 109.5(11)
C50 N11 K1 106.6(8)
C52 N11 K1 108.5(8)
C34 N11 K1 110.4(9)
O13 C1 C16 111.8(13)
O13 C1 H1A 109.3
C16 C1 H1A 109.3
O13 C1 H1B 109.3
C16 C1 H1B 109.3
H1A C1 H1B 107.9
O1 C2 C59 106.8(11)
O1 C2 H2A 110.4
C59 C2 H2A 110.4
O1 C2 H2B 110.4
C59 C2 H2B 110.4
H2A C2 H2B 108.6
O31 C3 C55 110.4(12)
O31 C3 H3A 109.6
C55 C3 H3A 109.6
O31 C3 H3B 109.6
C55 C3 H3B 109.6
H3A C3 H3B 108.1
N2 C4 C63 118.3(13)
N2 C4 H4A 107.7
C63 C4 H4A 107.7
N2 C4 H4B 107.7
C63 C4 H4B 107.7
H4A C4 H4B 107.1
O6 C5 C72 112.6(14)
O6 C5 H5A 109.1
C72 C5 H5A 109.1
O6 C5 H5B 109.1
C72 C5 H5B 109.1
H5A C5 H5B 107.8
O10 C6 C62 109.3(14)
O10 C6 H6A 109.8
C62 C6 H6A 109.8
O10 C6 H6B 109.8
C62 C6 H6B 109.8
H6A C6 H6B 108.3
N3 C7 C15 113.4(16)
N3 C7 H7A 108.9
C15 C7 H7A 108.9
N3 C7 H7B 108.9
C15 C7 H7B 108.9
H7A C7 H7B 107.7
C73 C8 N8 114.0(14)
C73 C8 H8A 108.7
N8 C8 H8A 108.7
C73 C8 H8B 108.7
N8 C8 H8B 108.7
H8A C8 H8B 107.6
O19 C9 C70 112.2(16)
O19 C9 H9A 109.2
C70 C9 H9A 109.2
O19 C9 H9B 109.2
C70 C9 H9B 109.2
H9A C9 H9B 107.9
O15 C10 C29 110.2(15)
O15 C10 H10A 109.6
C29 C10 H10A 109.6
O15 C10 H10B 109.6
C29 C10 H10B 109.6
H10A C10 H10B 108.1
O10 C11 C35 113.1(14)
O10 C11 H11A 109.0
C35 C11 H11A 109.0
O10 C11 H11B 109.0
C35 C11 H11B 109.0
H11A C11 H11B 107.8
N8 C12 C76 114.9(13)
N8 C12 H12A 108.6
C76 C12 H12A 108.6
N8 C12 H12B 108.6
C76 C12 H12B 108.6
H12A C12 H12B 107.5
O31 C13 C36 108.2(12)
O31 C13 H13A 110.1
C36 C13 H13A 110.1
O31 C13 H13B 110.1
C36 C13 H13B 110.1
H13A C13 H13B 108.4
O17 C14 C54 109.2(12)
O17 C14 H14A 109.8
C54 C14 H14A 109.8
O17 C14 H14B 109.8
C54 C14 H14B 109.8
H14A C14 H14B 108.3
O29 C15 C7 109.4(15)
O29 C15 H15A 109.8
C7 C15 H15A 109.8
O29 C15 H15B 109.8
C7 C15 H15B 109.8
H15A C15 H15B 108.2
O7 C16 C1 110.8(13)
O7 C16 H16A 109.5
C1 C16 H16A 109.5
O7 C16 H16B 109.5
C1 C16 H16B 109.5
H16A C16 H16B 108.1
C69 C17 N5 113.3(15)
C69 C17 H17A 108.9
N5 C17 H17A 108.9
C69 C17 H17B 108.9
N5 C17 H17B 108.9
H17A C17 H17B 107.7
C85A C18 O21 106.4(15)
C85A C18 H18A 110.4
O21 C18 H18A 110.4
C85A C18 H18B 110.4
O21 C18 H18B 110.4
H18A C18 H18B 108.6
O14 C19 C84 111.7(14)
O14 C19 H19A 109.3
C84 C19 H19A 109.3
O14 C19 H19B 109.3
C84 C19 H19B 109.3
H19A C19 H19B 107.9
O26 C20 C26 108.0(17)
O26 C20 H20A 110.1
C26 C20 H20A 110.1
O26 C20 H20B 110.1
C26 C20 H20B 110.1
H20A C20 H20B 108.4
O23 C21 C28 112.6(16)
O23 C21 H21A 109.1
C28 C21 H21A 109.1
O23 C21 H21B 109.1
C28 C21 H21B 109.1
H21A C21 H21B 107.8
C13 O31 C3 112.8(11)
C13 O31 K1 118.6(8)
C3 O31 K1 112.3(8)
O21 C23 C68 109.0(14)
O21 C23 H23A 109.9
C68 C23 H23A 109.9
O21 C23 H23B 109.9
C68 C23 H23B 109.9
H23A C23 H23B 108.3
O20 C24 C42 112.2(16)
O20 C24 H24A 109.2
C42 C24 H24A 109.2
O20 C24 H24B 109.2
C42 C24 H24B 109.2
H24A C24 H24B 107.9
O29 C25 C40 108.1(15)
O29 C25 H25A 110.1
C40 C25 H25A 110.1
O29 C25 H25B 110.1
C40 C25 H25B 110.1
H25A C25 H25B 108.4
C20 C26 N3 117.6(17)
C20 C26 H26A 107.9
N3 C26 H26A 107.9
C20 C26 H26B 107.9
N3 C26 H26B 107.9
H26A C26 H26B 107.2
C91A C27 O26 107.6(17)
C91A C27 H27A 110.2
O26 C27 H27A 110.2
C91A C27 H27B 110.2
O26 C27 H27B 110.2
H27A C27 H27B 108.5
O20 C28 C21 107.3(16)
O20 C28 H28A 110.3
C21 C28 H28A 110.3
O20 C28 H28B 110.3
C21 C28 H28B 110.3
H28A C28 H28B 108.5
C10 C29 N5 114.7(16)
C10 C29 H29A 108.6
N5 C29 H29A 108.6
C10 C29 H29B 108.6
N5 C29 H29B 108.6
H29A C29 H29B 107.6
C88A C30 O25 110.3(14)
C88A C30 H30A 109.6
O25 C30 H30A 109.6
C88A C30 H30B 109.6
O25 C30 H30B 109.6
H30A C30 H30B 108.1
O13 C31 C32 107.4(13)
O13 C31 H31A 110.2
C32 C31 H31A 110.2
O13 C31 H31B 110.2
C32 C31 H31B 110.2
H31A C31 H31B 108.5
N1 C32 C31 115.1(15)
N1 C32 H32A 108.5
C31 C32 H32A 108.5
N1 C32 H32B 108.5
C31 C32 H32B 108.5
H32A C32 H32B 107.5
O4 C33 C37 111.0(11)
O4 C33 H33A 109.4
C37 C33 H33A 109.4
O4 C33 H33B 109.4
C37 C33 H33B 109.4
H33A C33 H33B 108.0
N11 C34 C38 116.7(12)
N11 C34 H34A 108.1
C38 C34 H34A 108.1
N11 C34 H34B 108.1
C38 C34 H34B 108.1
H34A C34 H34B 107.3
N1 C35 C11 115.3(14)
N1 C35 H35A 108.5
C11 C35 H35A 108.5
N1 C35 H35B 108.5
C11 C35 H35B 108.5
H35A C35 H35B 107.5
N10 C36 C13 113.7(13)
N10 C36 H36A 108.8
C13 C36 H36A 108.8
N10 C36 H36B 108.8
C13 C36 H36B 108.8
H36A C36 H36B 107.7
C33 C37 N10 113.4(12)
C33 C37 H37A 108.9
N10 C37 H37A 108.9
C33 C37 H37B 108.9
N10 C37 H37B 108.9
H37A C37 H37B 107.7
O17 C38 C34 116.1(12)
O17 C38 H38A 108.3
C34 C38 H38A 108.3
O17 C38 H38B 108.3
C34 C38 H38B 108.3
H38A C38 H38B 107.4
N4 C39 C44 112.4(17)
N4 C39 H39A 109.1
C44 C39 H39A 109.1
N4 C39 H39B 109.1
C44 C39 H39B 109.1
H39A C39 H39B 107.9
O18 C40 C25 114.9(18)
O18 C40 K4 48.5(9)
C25 C40 K4 83.6(12)
O18 C40 H40A 108.5
C25 C40 H40A 108.5
K4 C40 H40A 156.8
O18 C40 H40B 108.5
C25 C40 H40B 108.5
K4 C40 H40B 86.1
H40A C40 H40B 107.5
O3 C41 C51 112.7(13)
O3 C41 H41A 109.0
C51 C41 H41A 109.0
O3 C41 H41B 109.0
C51 C41 H41B 109.0
H41A C41 H41B 107.8
C24 C42 N3 114.9(17)
C24 C42 H42A 108.5
N3 C42 H42A 108.5
C24 C42 H42B 108.5
N3 C42 H42B 108.5
H42A C42 H42B 107.5
O27 C43 C49 102.1(14)
O27 C43 H43A 111.3
C49 C43 H43A 111.3
O27 C43 H43B 111.3
C49 C43 H43B 111.3
H43A C43 H43B 109.2
O23 C44 C39 110.6(15)
O23 C44 H44A 109.5
C39 C44 H44A 109.5
O23 C44 H44B 109.5
C39 C44 H44B 109.5
H44A C44 H44B 108.1
O18 C45 C90A 107.9(17)
O18 C45 H45A 110.1
C90A C45 H45A 110.1
O18 C45 H45B 110.1
C90A C45 H45B 110.1
H45A C45 H45B 108.4
O3 C46 C52 110.2(13)
O3 C46 H46A 109.6
C52 C46 H46A 109.6
O3 C46 H46B 109.6
C52 C46 H46B 109.6
H46A C46 H46B 108.1
N6 C47 C61 107.9(19)
N6 C47 H47A 110.1
C61 C47 H47A 110.1
N6 C47 H47B 110.1
C61 C47 H47B 110.1
H47A C47 H47B 108.4
O30 C48 N9 115(2)
O30 C48 H48 122.7
N9 C48 H48 122.7
N5 C49 C43 119.6(15)
N5 C49 K5 52.6(9)
C43 C49 K5 81.8(10)
N5 C49 H49A 107.4
C43 C49 H49A 107.4
K5 C49 H49A 87.3
N5 C49 H49B 107.4
C43 C49 H49B 107.4
K5 C49 H49B 159.1
H49A C49 H49B 107.0
N11 C50 C58 117.7(14)
N11 C50 H50A 107.9
C58 C50 H50A 107.9
N11 C50 H50B 107.9
C58 C50 H50B 107.9
H50A C50 H50B 107.2
O4 C51 C41 109.6(12)
O4 C51 H51A 109.7
C41 C51 H51A 109.7
O4 C51 H51B 109.7
C41 C51 H51B 109.7
H51A C51 H51B 108.2
N11 C52 C46 115.5(12)
N11 C52 H52A 108.4
C46 C52 H52A 108.4
N11 C52 H52B 108.4
C46 C52 H52B 108.4
H52A C52 H52B 107.5
C56 C53 N10 111.8(12)
C56 C53 H53A 109.3
N10 C53 H53A 109.3
C56 C53 H53B 109.3
N10 C53 H53B 109.3
H53A C53 H53B 107.9
C14 C54 O5 111.5(13)
C14 C54 H54A 109.3
O5 C54 H54A 109.3
C14 C54 H54B 109.3
O5 C54 H54B 109.3
H54A C54 H54B 108.0
O16 C55 C3 108.0(11)
O16 C55 H55A 110.1
C3 C55 H55A 110.1
O16 C55 H55B 110.1
C3 C55 H55B 110.1
H55A C55 H55B 108.4
O5 C56 C53 111.0(13)
O5 C56 H56A 109.4
C53 C56 H56A 109.4
O5 C56 H56B 109.4
C53 C56 H56B 109.4
H56A C56 H56B 108.0
O28 C57 C87A 106.5(17)
O28 C57 K5 53.2(10)
C87A C57 K5 83.1(12)
O28 C57 H57A 110.4
C87A C57 H57A 110.4
K5 C57 H57A 75.5
O28 C57 H57B 110.4
C87A C57 H57B 110.4
K5 C57 H57B 162.3
H57A C57 H57B 108.6
O16 C58 C50 108.4(12)
O16 C58 H58A 110.0
C50 C58 H58A 110.0
O16 C58 H58B 110.0
C50 C58 H58B 110.0
H58A C58 H58B 108.4
O11 C59 C2 109.2(13)
O11 C59 H59A 109.8
C2 C59 H59A 109.8
O11 C59 H59B 109.8
C2 C59 H59B 109.8
H59A C59 H59B 108.3
O7 C60 C64 110.7(13)
O7 C60 H60A 109.5
C64 C60 H60A 109.5
O7 C60 H60B 109.5
C64 C60 H60B 109.5
H60A C60 H60B 108.1
O28 C61 C47 100(3)
O28 C61 K5 52.4(16)
C47 C61 K5 84.5(17)
O28 C61 H61A 111.9
C47 C61 H61A 111.9
K5 C61 H61A 71.8
O28 C61 H61B 111.9
C47 C61 H61B 111.9
K5 C61 H61B 160.3
H61A C61 H61B 109.6
O9 C62 C6 110.7(13)
O9 C62 H62A 109.5
C6 C62 H62A 109.5
O9 C62 H62B 109.5
C6 C62 H62B 109.5
H62A C62 H62B 108.1
O9 C63 C4 109.5(12)
O9 C63 H63A 109.8
C4 C63 H63A 109.8
O9 C63 H63B 109.8
C4 C63 H63B 109.8
H63A C63 H63B 108.2
N2 C64 C60 114.1(14)
N2 C64 H64A 108.7
C60 C64 H64A 108.7
N2 C64 H64B 108.7
C60 C64 H64B 108.7
H64A C64 H64B 107.6
C66 C65 N2 113.2(13)
C66 C65 H65A 108.9
N2 C65 H65A 108.9
C66 C65 H65B 108.9
N2 C65 H65B 108.9
H65A C65 H65B 107.7
O12 C66 C65 109.3(14)
O12 C66 H66A 109.8
C65 C66 H66A 109.8
O12 C66 H66B 109.8
C65 C66 H66B 109.8
H66A C66 H66B 108.3
N1 C67 C94B 115.8(14)
N1 C67 H67A 108.3
C94B C67 H67A 108.3
N1 C67 H67B 108.3
C94B C67 H67B 108.3
H67A C67 H67B 107.4
N6 C68 C23 116.2(17)
N6 C68 H68A 108.2
C23 C68 H68A 108.2
N6 C68 H68B 108.2
C23 C68 H68B 108.2
H68A C68 H68B 107.4
O19 C69 C17 111.8(16)
O19 C69 H69A 109.3
C17 C69 H69A 109.3
O19 C69 H69B 109.3
C17 C69 H69B 109.3
H69A C69 H69B 107.9
C9 C70 O14 109.3(14)
C9 C70 H70A 109.8
O14 C70 H70A 109.8
C9 C70 H70B 109.8
O14 C70 H70B 109.8
H70A C70 H70B 108.3
N7 C71 C81 118.4(14)
N7 C71 H71A 107.7
C81 C71 H71A 107.7
N7 C71 H71B 107.7
C81 C71 H71B 107.7
H71A C71 H71B 107.1
C5 C72 O22 111.3(12)
C5 C72 H72A 109.4
O22 C72 H72A 109.4
C5 C72 H72B 109.4
O22 C72 H72B 109.4
H72A C72 H72B 108.0
O22 C73 C8 111.3(13)
O22 C73 H73A 109.4
C8 C73 H73A 109.4
O22 C73 H73B 109.4
C8 C73 H73B 109.4
H73A C73 H73B 108.0
O2 C74 C75 109.0(13)
O2 C74 H74A 109.9
C75 C74 H74A 109.9
O2 C74 H74B 109.9
C75 C74 H74B 109.9
H74A C74 H74B 108.3
O8 C75 C74 109.6(13)
O8 C75 H75A 109.7
C74 C75 H75A 109.7
O8 C75 H75B 109.7
C74 C75 H75B 109.7
H75A C75 H75B 108.2
O8 C76 C12 107.2(13)
O8 C76 H76A 110.3
C12 C76 H76A 110.3
O8 C76 H76B 110.3
C12 C76 H76B 110.3
H76A C76 H76B 108.5
N8 C77 C78 117.4(14)
N8 C77 H77A 107.9
C78 C77 H77A 107.9
N8 C77 H77B 107.9
C78 C77 H77B 107.9
H77A C77 H77B 107.2
O11 C78 C77 106.9(13)
O11 C78 H78A 110.3
C77 C78 H78A 110.3
O11 C78 H78B 110.3
C77 C78 H78B 110.3
H78A C78 H78B 108.6
O1 C79 C80 107.5(11)
O1 C79 H79A 110.2
C80 C79 H79A 110.2
O1 C79 H79B 110.2
C80 C79 H79B 110.2
H79A C79 H79B 108.5
N7 C80 C79 111.8(14)
N7 C80 H80A 109.3
C79 C80 H80A 109.3
N7 C80 H80B 109.3
C79 C80 H80B 109.3
H80A C80 H80B 107.9
O6 C81 C71 110.0(13)
O6 C81 H81A 109.7
C71 C81 H81A 109.7
O6 C81 H81B 109.7
C71 C81 H81B 109.7
H81A C81 H81B 108.2
N7 C82 C83 113.9(13)
N7 C82 H82A 108.8
C83 C82 H82A 108.8
N7 C82 H82B 108.8
C83 C82 H82B 108.8
H82A C82 H82B 107.7
O2 C83 C82 108.7(13)
O2 C83 H83A 110.0
C82 C83 H83A 110.0
O2 C83 H83B 110.0
C82 C83 H83B 110.0
H83A C83 H83B 108.3
N6 C84 C19 112.7(15)
N6 C84 H84A 109.0
C19 C84 H84A 109.0
N6 C84 H84B 109.0
C19 C84 H84B 109.0
H84A C84 H84B 107.8
C18 C85A O15 107.2(14)
C18 C85A H85A 110.3
O15 C85A H85A 110.3
C18 C85A H85B 110.3
O15 C85A H85B 110.3
H85A C85A H85B 108.5
N9 C86A H86A 109.5
N9 C86A H86B 109.5
H86A C86A H86B 109.5
N9 C86A H86C 109.5
H86A C86A H86C 109.5
H86B C86A H86C 109.5
C57 C87A O27 114.9(18)
C57 C87A H87A 108.5
O27 C87A H87A 108.5
C57 C87A H87B 108.5
O27 C87A H87B 108.5
H87A C87A H87B 107.5
C30 C88A O12 109.3(14)
C30 C88A H88A 109.8
O12 C88A H88A 109.8
C30 C88A H88B 109.8
O12 C88A H88B 109.8
H88A C88A H88B 108.3
N9 C89A H89A 109.5
N9 C89A H89B 109.5
H89A C89A H89B 109.5
N9 C89A H89C 109.5
H89A C89A H89C 109.5
H89B C89A H89C 109.5
N4 C90A C45 115.0(16)
N4 C90A H90A 108.5
C45 C90A H90A 108.5
N4 C90A H90B 108.5
C45 C90A H90B 108.5
H90A C90A H90B 107.5
O24 C91A C27 107.9(16)
O24 C91A H91A 110.1
C27 C91A H91A 110.1
O24 C91A H91B 110.1
C27 C91A H91B 110.1
H91A C91A H91B 108.4
N4 C92A C93A 111.6(16)
N4 C92A H92A 109.3
C93A C92A H92A 109.3
N4 C92A H92B 109.3
C93A C92A H92B 109.3
H92A C92A H92B 108.0
O24 C93A C92A 108.9(15)
O24 C93A H93A 109.9
C92A C93A H93A 109.9
O24 C93A H93B 109.9
C92A C93A H93B 109.9
H93A C93A H93B 108.3
O25 C94B C67 109.9(14)
O25 C94B H94A 109.7
C67 C94B H94A 109.7
O25 C94B H94B 109.7
C67 C94B H94B 109.7
H94A C94B H94B 108.2

loop_
_geom_bond_atom_site_label_1
_geom_bond_atom_site_label_2
_geom_bond_distance
Sn1 Ni20 2.535(2)
Sn1 Sn5 2.9305(16)
Sn1 Sn17 2.9330(16)
Sn1 In1 3.0967(15)
Sn2 Ni21 2.537(2)
Sn2 Sn13 2.9334(17)
Sn2 Sn14 2.9508(15)
Sn2 In1 3.0567(14)
Sn2 Sn7 3.2718(14)
Sn2 Sn3 3.2784(16)
Sn3 Ni21 2.524(2)
Sn3 Sn18 2.9383(16)
Sn3 Sn13 2.9407(15)
Sn3 In1 3.0528(16)
Sn3 Sn7 3.2872(16)
In1 Sn6 2.9926(15)
In1 Sn7 3.1135(14)
In1 Sn10 3.1230(15)
Sn5 Ni20 2.696(2)
Sn5 Sn6 2.9267(16)
Sn5 Sn8 3.0116(14)
Sn5 Sn12 3.0212(15)
Sn6 Ni20 2.534(2)
Sn6 Sn16 2.9243(16)
Sn6 Sn10 3.2206(16)
Sn7 Ni21 2.524(2)
Sn7 Sn14 2.9515(15)
Sn7 Sn18 2.9574(19)
Sn8 Ni20 2.608(2)
Sn8 Sn15 2.9908(16)
Sn8 Sn12 3.0278(14)
Sn8 Sn16 3.0399(18)
Sn9 Ni21 2.591(2)
Sn9 Sn13 3.0139(14)
Sn9 Sn19 3.0292(15)
Sn9 Sn11 3.0310(17)
Sn9 Sn14 3.0324(17)
Sn10 Ni20 2.540(2)
Sn10 Sn17 2.9460(16)
Sn10 Sn16 2.9516(17)
Sn11 Ni21 2.600(3)
Sn11 Sn18 3.0156(16)
Sn11 Sn19 3.0248(17)
Sn11 Sn13 3.0552(16)
Sn12 Ni20 2.581(2)
Sn12 Sn17 3.0200(18)
Sn12 Sn15 3.0546(16)
Sn13 Ni21 2.699(2)
Sn14 Ni21 2.700(2)
Sn14 Sn19 3.0405(18)
Sn15 Ni20 2.587(2)
Sn15 Sn17 2.9969(17)
Sn15 Sn16 3.0303(16)
Sn16 Ni20 2.645(2)
Sn17 Ni20 2.702(2)
Sn18 Ni21 2.706(2)
Sn18 Sn19 3.0242(18)
Sn19 Ni21 2.586(2)
K1 O5 2.696(11)
K1 O3 2.772(10)
K1 O16 2.783(10)
K1 O4 2.796(9)
K1 O31 2.816(10)
K1 O17 2.932(10)
K1 N11 2.953(12)
K1 N10 3.005(12)
K2 O9 2.751(10)
K2 O13 2.760(11)
K2 O10 2.794(12)
K2 O7 2.836(11)
K2 O25 2.842(10)
K2 O12 2.857(11)
K2 N1 2.940(14)
K2 N2 2.996(13)
K3 O1 2.788(10)
K3 O11 2.789(10)
K3 O6 2.808(11)
K3 O22 2.814(10)
K3 O2 2.818(10)
K3 O8 2.849(11)
K3 N7 3.026(14)
K3 N8 3.032(14)
K4 O24 2.778(14)
K4 O20 2.782(12)
K4 O23 2.790(13)
K4 O26 2.829(14)
K4 O29 2.829(13)
K4 O18 2.832(13)
K4 N4 3.014(16)
K4 N3 3.017(16)
K4 C40 3.54(2)
K5 O27 2.704(13)
K5 O21 2.747(12)
K5 O15 2.803(12)
K5 O14 2.813(11)
K5 O19 2.841(12)
K5 O28 2.860(14)
K5 N5 2.893(16)
K5 N6 2.945(16)
K5 C57 3.44(2)
K5 C61 3.48(4)
K5 C49 3.536(19)
O1 C2 1.418(17)
O1 C79 1.451(18)
O2 C74 1.423(18)
O2 C83 1.425(19)
O3 C46 1.392(17)
O3 C41 1.415(16)
O4 C51 1.404(17)
O4 C33 1.460(17)
O5 C56 1.421(18)
O5 C54 1.453(17)
O6 C81 1.408(18)
O6 C5 1.409(17)
O7 C60 1.375(18)
O7 C16 1.400(18)
O8 C75 1.407(16)
O8 C76 1.453(19)
O9 C62 1.403(19)
O9 C63 1.416(18)
O10 C11 1.381(19)
O10 C6 1.410(17)
O11 C59 1.429(18)
O11 C78 1.470(18)
O12 C66 1.428(19)
O12 C88A 1.464(17)
O13 C31 1.408(18)
O13 C1 1.426(18)
O14 C19 1.42(2)
O14 C70 1.421(19)
O15 C10 1.42(2)
O15 C85A 1.433(19)
O16 C55 1.394(16)
O16 C58 1.410(17)
O17 C14 1.364(17)
O17 C38 1.444(17)
O18 C40 1.35(2)
O18 C45 1.42(2)
O19 C9 1.355(19)
O19 C69 1.39(2)
O20 C28 1.40(2)
O20 C24 1.42(2)
O21 C23 1.48(2)
O21 C18 1.49(2)
O22 C73 1.394(18)
O22 C72 1.475(19)
O23 C21 1.40(2)
O23 C44 1.41(2)
O24 C91A 1.43(2)
O24 C93A 1.50(2)
O25 C94B 1.368(19)
O25 C30 1.45(2)
O26 C20 1.43(2)
O26 C27 1.49(2)
O27 C43 1.28(2)
O27 C87A 1.45(2)
O28 C57 1.30(2)
O28 C61 1.37(4)
O29 C25 1.39(2)
O29 C15 1.46(2)
O30 C48 1.29(3)
N1 C67 1.426(19)
N1 C35 1.43(2)
N1 C32 1.46(2)
N2 C64 1.436(19)
N2 C4 1.452(18)
N2 C65 1.491(19)
N3 C7 1.44(2)
N3 C42 1.45(2)
N3 C26 1.47(2)
N4 C39 1.39(2)
N4 C90A 1.44(2)
N4 C92A 1.44(2)
N5 C49 1.46(2)
N5 C29 1.48(2)
N5 C17 1.49(2)
N6 C84 1.44(2)
N6 C68 1.45(2)
N6 C47 1.50(2)
N7 C71 1.406(18)
N7 C82 1.435(18)
N7 C80 1.452(19)
N8 C77 1.452(18)
N8 C8 1.457(18)
N8 C12 1.478(19)
N9 C48 1.33(3)
N9 C86A 1.39(3)
N9 C89A 1.50(3)
N10 C36 1.469(18)
N10 C53 1.488(19)
N10 C37 1.489(18)
N11 C50 1.439(18)
N11 C52 1.440(18)
N11 C34 1.467(18)
C1 C16 1.45(2)
C1 H1A 0.9700
C1 H1B 0.9700
C2 C59 1.48(2)
C2 H2A 0.9700
C2 H2B 0.9700
C3 O31 1.389(17)
C3 C55 1.50(2)
C3 H3A 0.9700
C3 H3B 0.9700
C4 C63 1.46(2)
C4 H4A 0.9700
C4 H4B 0.9700
C5 C72 1.43(2)
C5 H5A 0.9700
C5 H5B 0.9700
C6 C62 1.44(2)
C6 H6A 0.9700
C6 H6B 0.9700
C7 C15 1.47(2)
C7 H7A 0.9700
C7 H7B 0.9700
C8 C73 1.44(2)
C8 H8A 0.9700
C8 H8B 0.9700
C9 C70 1.42(2)
C9 H9A 0.9700
C9 H9B 0.9700
C10 C29 1.47(2)
C10 H10A 0.9700
C10 H10B 0.9700
C11 C35 1.50(2)
C11 H11A 0.9700
C11 H11B 0.9700
C12 C76 1.49(2)
C12 H12A 0.9700
C12 H12B 0.9700
C13 O31 1.389(17)
C13 C36 1.50(2)
C13 H13A 0.9700
C13 H13B 0.9700
C14 C54 1.44(2)
C14 H14A 0.9700
C14 H14B 0.9700
C15 H15A 0.9700
C15 H15B 0.9700
C16 H16A 0.9700
C16 H16B 0.9700
C17 C69 1.485(9)
C17 H17A 0.9700
C17 H17B 0.9700
C18 C85A 1.42(2)
C18 H18A 0.9700
C18 H18B 0.9700
C19 C84 1.56(2)
C19 H19A 0.9700
C19 H19B 0.9700
C20 C26 1.46(2)
C20 H20A 0.9700
C20 H20B 0.9700
C21 C28 1.48(3)
C21 H21A 0.9700
C21 H21B 0.9700
C23 C68 1.49(2)
C23 H23A 0.9700
C23 H23B 0.9700
C24 C42 1.43(2)
C24 H24A 0.9700
C24 H24B 0.9700
C25 C40 1.45(3)
C25 H25A 0.9700
C25 H25B 0.9700
C26 H26A 0.9700
C26 H26B 0.9700
C27 C91A 1.46(3)
C27 H27A 0.9700
C27 H27B 0.9700
C28 H28A 0.9700
C28 H28B 0.9700
C29 H29A 0.9700
C29 H29B 0.9700
C30 C88A 1.38(2)
C30 H30A 0.9700
C30 H30B 0.9700
C31 C32 1.49(2)
C31 H31A 0.9700
C31 H31B 0.9700
C32 H32A 0.9700
C32 H32B 0.9700
C33 C37 1.48(2)
C33 H33A 0.9700
C33 H33B 0.9700
C34 C38 1.56(2)
C34 H34A 0.9700
C34 H34B 0.9700
C35 H35A 0.9700
C35 H35B 0.9700
C36 H36A 0.9700
C36 H36B 0.9700
C37 H37A 0.9700
C37 H37B 0.9700
C38 H38A 0.9700
C38 H38B 0.9700
C39 C44 1.57(3)
C39 H39A 0.9700
C39 H39B 0.9700
C40 H40A 0.9700
C40 H40B 0.9700
C41 C51 1.46(2)
C41 H41A 0.9700
C41 H41B 0.9700
C42 H42A 0.9700
C42 H42B 0.9700
C43 C49 1.63(2)
C43 H43A 0.9700
C43 H43B 0.9700
C44 H44A 0.9700
C44 H44B 0.9700
C45 C90A 1.51(3)
C45 H45A 0.9700
C45 H45B 0.9700
C46 C52 1.496(19)
C46 H46A 0.9700
C46 H46B 0.9700
C47 C61 1.68(4)
C47 H47A 0.9700
C47 H47B 0.9700
C48 H48 0.9300
C49 H49A 0.9700
C49 H49B 0.9700
C50 C58 1.46(2)
C50 H50A 0.9700
C50 H50B 0.9700
C51 H51A 0.9700
C51 H51B 0.9700
C52 H52A 0.9700
C52 H52B 0.9700
C53 C56 1.48(2)
C53 H53A 0.9700
C53 H53B 0.9700
C54 H54A 0.9700
C54 H54B 0.9700
C55 H55A 0.9700
C55 H55B 0.9700
C56 H56A 0.9700
C56 H56B 0.9700
C57 C87A 1.39(3)
C57 H57A 0.9700
C57 H57B 0.9700
C58 H58A 0.9700
C58 H58B 0.9700
C59 H59A 0.9700
C59 H59B 0.9700
C60 C64 1.56(2)
C60 H60A 0.9700
C60 H60B 0.9700
C61 H61A 0.9700
C61 H61B 0.9700
C62 H62A 0.9700
C62 H62B 0.9700
C63 H63A 0.9700
C63 H63B 0.9700
C64 H64A 0.9700
C64 H64B 0.9700
C65 C66 1.46(2)
C65 H65A 0.9700
C65 H65B 0.9700
C66 H66A 0.9700
C66 H66B 0.9700
C67 C94B 1.50(2)
C67 H67A 0.9700
C67 H67B 0.9700
C68 H68A 0.9700
C68 H68B 0.9700
C69 H69A 0.9700
C69 H69B 0.9700
C70 H70A 0.9700
C70 H70B 0.9700
C71 C81 1.47(2)
C71 H71A 0.9700
C71 H71B 0.9700
C72 H72A 0.9700
C72 H72B 0.9700
C73 H73A 0.9700
C73 H73B 0.9700
C74 C75 1.45(2)
C74 H74A 0.9700
C74 H74B 0.9700
C75 H75A 0.9700
C75 H75B 0.9700
C76 H76A 0.9700
C76 H76B 0.9700
C77 C78 1.51(2)
C77 H77A 0.9700
C77 H77B 0.9700
C78 H78A 0.9700
C78 H78B 0.9700
C79 C80 1.55(2)
C79 H79A 0.9700
C79 H79B 0.9700
C80 H80A 0.9700
C80 H80B 0.9700
C81 H81A 0.9700
C81 H81B 0.9700
C82 C83 1.48(2)
C82 H82A 0.9700
C82 H82B 0.9700
C83 H83A 0.9700
C83 H83B 0.9700
C84 H84A 0.9700
C84 H84B 0.9700
C85A H85A 0.9700
C85A H85B 0.9700
C86A H86A 0.9600
C86A H86B 0.9600
C86A H86C 0.9600
C87A H87A 0.9700
C87A H87B 0.9700
C88A H88A 0.9700
C88A H88B 0.9700
C89A H89A 0.9600
C89A H89B 0.9600
C89A H89C 0.9600
C90A H90A 0.9700
C90A H90B 0.9700
C91A H91A 0.9700
C91A H91B 0.9700
C92A C93A 1.50(3)
C92A H92A 0.9700
C92A H92B 0.9700
C93A H93A 0.9700
C93A H93B 0.9700
C94B H94A 0.9700
C94B H94B 0.9700

loop_
_geom_torsion_atom_site_label_1
_geom_torsion_atom_site_label_2
_geom_torsion_atom_site_label_3
_geom_torsion_atom_site_label_4
_geom_torsion
C31 O13 C1 C16 179.3(14)
K2 O13 C1 C16 41.4(15)
C79 O1 C2 C59 -178.5(13)
K3 O1 C2 C59 -39.4(15)
C64 N2 C4 C63 -156.7(14)
C65 N2 C4 C63 79.9(18)
K2 N2 C4 C63 -38.3(16)
C81 O6 C5 C72 171.6(13)
K3 O6 C5 C72 -52.9(14)
C11 O10 C6 C62 -160.8(14)
K2 O10 C6 C62 55.3(15)
C42 N3 C7 C15 157.7(17)
C26 N3 C7 C15 -81(2)
K4 N3 C7 C15 39.4(19)
C77 N8 C8 C73 149.5(14)
C12 N8 C8 C73 -87.7(17)
K3 N8 C8 C73 31.0(16)
C69 O19 C9 C70 177.6(15)
K5 O19 C9 C70 -48.0(18)
C85A O15 C10 C29 -179.4(16)
K5 O15 C10 C29 49.0(18)
C6 O10 C11 C35 -171.0(14)
K2 O10 C11 C35 -30.3(18)
C77 N8 C12 C76 -73.9(17)
C8 N8 C12 C76 162.7(14)
K3 N8 C12 C76 43.5(15)
C38 O17 C14 C54 164.0(12)
K1 O17 C14 C54 -76.6(12)
C25 O29 C15 C7 -169.3(15)
K4 O29 C15 C7 52.0(17)
N3 C7 C15 O29 -61(2)
C60 O7 C16 C1 -178.3(14)
K2 O7 C16 C1 51.1(15)
O13 C1 C16 O7 -63.5(18)
C49 N5 C17 C69 157.0(16)
C29 N5 C17 C69 -81.3(18)
K5 N5 C17 C69 40.5(17)
C23 O21 C18 C85A 161.4(14)
K5 O21 C18 C85A -53.8(15)
C70 O14 C19 C84 -178.3(14)
K5 O14 C19 C84 39.3(18)
C27 O26 C20 C26 176.6(15)
K4 O26 C20 C26 48.5(19)
C44 O23 C21 C28 -179.8(17)
K4 O23 C21 C28 -49.1(19)
C36 C13 O31 C3 173.5(12)
C36 C13 O31 K1 -52.1(15)
C55 C3 O31 C13 -173.2(12)
C55 C3 O31 K1 49.5(14)
C18 O21 C23 C68 175.7(14)
K5 O21 C23 C68 33.3(17)
C28 O20 C24 C42 -176.2(16)
K4 O20 C24 C42 47.5(19)
C15 O29 C25 C40 -177.2(16)
K4 O29 C25 C40 -38.1(18)
O26 C20 C26 N3 -64(2)
C7 N3 C26 C20 167.2(17)
C42 N3 C26 C20 -71(2)
K4 N3 C26 C20 43.5(19)
C20 O26 C27 C91A 170.4(16)
K4 O26 C27 C91A -57.4(17)
C24 O20 C28 C21 176.4(15)
K4 O20 C28 C21 -47.2(18)
O23 C21 C28 O20 66(2)
O15 C10 C29 N5 -61(2)
C49 N5 C29 C10 -74(2)
C17 N5 C29 C10 162.4(15)
K5 N5 C29 C10 40.0(19)
C94B O25 C30 C88A -174.4(14)
K2 O25 C30 C88A 50.9(16)
C1 O13 C31 C32 172.6(13)
K2 O13 C31 C32 -50.6(16)
C67 N1 C32 C31 76.4(18)
C35 N1 C32 C31 -163.1(14)
K2 N1 C32 C31 -43.3(15)
O13 C31 C32 N1 64.1(18)
C51 O4 C33 C37 174.6(12)
K1 O4 C33 C37 -49.5(14)
C50 N11 C34 C38 -162.4(13)
C52 N11 C34 C38 74.4(17)
K1 N11 C34 C38 -45.1(14)
C67 N1 C35 C11 -165.3(15)
C32 N1 C35 C11 73.2(18)
K2 N1 C35 C11 -45.7(17)
O10 C11 C35 N1 53(2)
C53 N10 C36 C13 -163.2(12)
C37 N10 C36 C13 77.7(16)
K1 N10 C36 C13 -43.1(14)
O31 C13 C36 N10 64.5(16)
O4 C33 C37 N10 62.9(17)
C36 N10 C37 C33 -163.0(13)
C53 N10 C37 C33 76.9(16)
K1 N10 C37 C33 -42.2(14)
C14 O17 C38 C34 79.2(16)
K1 O17 C38 C34 -25.5(15)
N11 C34 C38 O17 50.2(18)
C90A N4 C39 C44 158.3(16)
C92A N4 C39 C44 -79.5(19)
K4 N4 C39 C44 36.1(19)
C45 O18 C40 C25 171.7(16)
K4 O18 C40 C25 -54.8(18)
C45 O18 C40 K4 -133.5(15)
O29 C25 C40 O18 64(2)
O29 C25 C40 K4 26.2(13)
C46 O3 C41 C51 -177.4(12)
K1 O3 C41 C51 46.4(14)
O20 C24 C42 N3 -67(2)
C7 N3 C42 C24 -76(2)
C26 N3 C42 C24 161.9(16)
K4 N3 C42 C24 46.6(18)
C87A O27 C43 C49 174.6(15)
K5 O27 C43 C49 28(2)
C21 O23 C44 C39 -175.0(16)
K4 O23 C44 C39 55.5(18)
N4 C39 C44 O23 -63(2)
C40 O18 C45 C90A 176.5(15)
K4 O18 C45 C90A 47.5(18)
C41 O3 C46 C52 175.0(11)
K1 O3 C46 C52 -49.7(13)
C84 N6 C47 C61 158.2(19)
C68 N6 C47 C61 -79(2)
K5 N6 C47 C61 37(2)
C86A N9 C48 O30 -5(4)
C89A N9 C48 O30 168(2)
C29 N5 C49 C43 169.2(15)
C17 N5 C49 C43 -71(2)
K5 N5 C49 C43 50.2(17)
C29 N5 C49 K5 119.0(14)
C17 N5 C49 K5 -121.3(15)
O27 C43 C49 N5 -54(2)
O27 C43 C49 K5 -15.8(12)
C52 N11 C50 C58 -164.3(13)
C34 N11 C50 C58 73.9(16)
K1 N11 C50 C58 -45.8(14)
C33 O4 C51 C41 -179.6(12)
K1 O4 C51 C41 44.0(14)
O3 C41 C51 O4 -60.9(16)
C50 N11 C52 C46 76.9(16)
C34 N11 C52 C46 -161.1(13)
K1 N11 C52 C46 -40.5(15)
O3 C46 C52 N11 62.8(16)
C36 N10 C53 C56 70.8(15)
C37 N10 C53 C56 -167.9(12)
K1 N10 C53 C56 -49.1(14)
O17 C14 C54 O5 52.4(17)
C56 O5 C54 C14 173.6(13)
K1 O5 C54 C14 9.5(15)
C58 O16 C55 C3 -174.2(13)
K1 O16 C55 C3 49.8(14)
O31 C3 C55 O16 -67.9(16)
C54 O5 C56 C53 175.2(12)
K1 O5 C56 C53 -23.4(17)
N10 C53 C56 O5 48.4(17)
C61 O28 C57 C87A -75(4)
K5 O28 C57 C87A 67.7(19)
C61 O28 C57 K5 -142(4)
C55 O16 C58 C50 179.4(13)
K1 O16 C58 C50 -46.1(15)
N11 C50 C58 O16 64.5(17)
C78 O11 C59 C2 168.4(12)
K3 O11 C59 C2 -59.0(13)
O1 C2 C59 O11 65.2(16)
C16 O7 C60 C64 -176.9(13)
K2 O7 C60 C64 -48.7(15)
C57 O28 C61 C47 -142(3)
K5 O28 C61 C47 75(2)
C57 O28 C61 K5 143(4)
N6 C47 C61 O28 -80(2)
N6 C47 C61 K5 -29.2(15)
C63 O9 C62 C6 -179.3(13)
K2 O9 C62 C6 33.8(16)
O10 C6 C62 O9 -58.7(18)
C62 O9 C63 C4 164.3(13)
K2 O9 C63 C4 -48.4(15)
N2 C4 C63 O9 59.6(18)
C4 N2 C64 C60 74.3(16)
C65 N2 C64 C60 -163.5(12)
K2 N2 C64 C60 -43.5(14)
O7 C60 C64 N2 65.1(18)
C64 N2 C65 C66 75.1(18)
C4 N2 C65 C66 -161.6(14)
K2 N2 C65 C66 -44.5(16)
C88A O12 C66 C65 172.7(13)
K2 O12 C66 C65 -53.6(15)
N2 C65 C66 O12 67.7(18)
C35 N1 C67 C94B 75.1(19)
C32 N1 C67 C94B -164.5(15)
K2 N1 C67 C94B -45.1(17)
C84 N6 C68 C23 -67(2)
C47 N6 C68 C23 170.6(14)
K5 N6 C68 C23 52.3(17)
O21 C23 C68 N6 -60(2)
C9 O19 C69 C17 -177.8(14)
K5 O19 C69 C17 47.6(17)
N5 C17 C69 O19 -60(2)
O19 C9 C70 O14 59.6(19)
C19 O14 C70 C9 175.1(15)
K5 O14 C70 C9 -42.5(17)
C82 N7 C71 C81 164.8(14)
C80 N7 C71 C81 -73.8(18)
K3 N7 C71 C81 46.0(16)
O6 C5 C72 O22 62.0(17)
C73 O22 C72 C5 -170.7(13)
K3 O22 C72 C5 -37.9(16)
C72 O22 C73 C8 -164.2(13)
K3 O22 C73 C8 62.4(14)
N8 C8 C73 O22 -64.1(18)
C83 O2 C74 C75 176.4(12)
K3 O2 C74 C75 -44.9(14)
C76 O8 C75 C74 172.8(12)
K3 O8 C75 C74 -51.5(14)
O2 C74 C75 O8 63.7(15)
C75 O8 C76 C12 -173.0(11)
K3 O8 C76 C12 52.7(13)
N8 C12 C76 O8 -65.3(16)
C8 N8 C77 C78 -75.6(18)
C12 N8 C77 C78 163.9(13)
K3 N8 C77 C78 44.8(15)
C59 O11 C78 C77 177.7(12)
K3 O11 C78 C77 48.6(14)
N8 C77 C78 O11 -64.9(16)
C2 O1 C79 C80 -162.1(13)
K3 O1 C79 C80 58.1(14)
C71 N7 C80 C79 153.4(13)
C82 N7 C80 C79 -82.0(16)
K3 N7 C80 C79 37.8(14)
O1 C79 C80 N7 -63.7(16)
C5 O6 C81 C71 -179.6(12)
K3 O6 C81 C71 46.6(14)
N7 C71 C81 O6 -66.8(17)
C71 N7 C82 C83 -73.6(18)
C80 N7 C82 C83 164.9(14)
K3 N7 C82 C83 43.1(15)
C74 O2 C83 C82 -165.3(12)
K3 O2 C83 C82 55.1(13)
N7 C82 C83 O2 -68.1(17)
C68 N6 C84 C19 165.0(16)
C47 N6 C84 C19 -72(2)
K5 N6 C84 C19 47.7(18)
O14 C19 C84 N6 -60(2)
O21 C18 C85A O15 69.8(18)
C10 O15 C85A C18 174.8(16)
K5 O15 C85A C18 -52.5(17)
O28 C57 C87A O27 -65(2)
K5 C57 C87A O27 -16.4(15)
C43 O27 C87A C57 -129.9(19)
K5 O27 C87A C57 23(2)
O25 C30 C88A O12 -64.8(19)
C66 O12 C88A C30 -178.9(14)
K2 O12 C88A C30 47.3(17)
C39 N4 C90A C45 -78(2)
C92A N4 C90A C45 166.0(17)
K4 N4 C90A C45 45.6(19)
O18 C45 C90A N4 -64(2)
C93A O24 C91A C27 176.9(16)
K4 O24 C91A C27 -43.4(19)
O26 C27 C91A O24 67(2)
C39 N4 C92A C93A 166.9(16)
C90A N4 C92A C93A -73(2)
K4 N4 C92A C93A 48.5(17)
C91A O24 C93A C92A -166.4(16)
K4 O24 C93A C92A 52.3(17)
N4 C92A C93A O24 -70(2)
C30 O25 C94B C67 -179.4(14)
K2 O25 C94B C67 -45.7(16)
N1 C67 C94B O25 64(2)
